data_7044798
loop_
_publ_author_name
'Kakaroni, Foteini E.'
'Collet, Alexandra'
'Sakellari, Eirini'
'Tzimopoulos, Demetrios I.'
'Siczek, Milosz'
'Lis, Tadeusz'
'Murrie, Mark'
'Milios, Constantinos J.'

_publ_section_title
;
 Constructing Cr<sup>III</sup>-centered heterometallic complexes:
 [NiCr<sup>III</sup>] and [CoCr<sup>III</sup>] wheels.
;
_journal_issue 1
_journal_name_full 'Dalton transactions (Cambridge, England : 2003)'
_journal_page_first 58
_journal_page_last 61
_journal_paper_doi 10.1039/c7dt04043a
_journal_volume 47
_journal_year 2017
_chemical_formula_moiety 'C156 H144 Co6 Cr N36 O24, 17.5(C H4 O), (C4 H10 O), (H2 O), 3Cl'
_chemical_formula_sum 'C177.5 H226 Cl3 Co6 Cr N36 O43.5'
_chemical_formula_weight 4071.86
_space_group_crystal_system monoclinic
_space_group_IT_number 14
_space_group_name_Hall '-P 2yn'
_space_group_name_H-M_alt 'P 1 21/n 1'
_symmetry_space_group_name_Hall '-P 2yn'
_symmetry_space_group_name_H-M 'P 1 21/n 1'
_atom_sites_solution_hydrogens mixed
_audit_creation_method SHELXL-2013
_audit_update_record
;
2017-10-27 deposited with the CCDC.
2017-11-17 downloaded from the CCDC.
;
_cell_angle_alpha 90
_cell_angle_beta 92.77(2)
_cell_angle_gamma 90
_cell_formula_units_Z 4
_cell_length_a 19.452(4)
_cell_length_b 33.404(7)
_cell_length_c 29.130(6)
_cell_measurement_reflns_used 13642
_cell_measurement_temperature 200(2)
_cell_measurement_theta_max 25.5
_cell_measurement_theta_min 2.7
_cell_volume 18906(7)
_computing_cell_refinement 'CrysAlis RED; Oxford-Diffraction Poland, 2003'
_computing_data_collection 'CrysAlis CCD; Oxford-Diffraction Poland, 2003'
_computing_data_reduction 'CrysAlis RED; Oxford-Diffraction Poland, 2003'
_computing_structure_refinement 'SHELXL-2013 (Sheldrick, 2013)'
_computing_structure_solution 'SHELXS-97 (Sheldrick, 1990)'
_diffrn_ambient_temperature 200(2)
_diffrn_measured_fraction_theta_full 0.999
_diffrn_measured_fraction_theta_max 0.999
_diffrn_measurement_device_type 'Xcalibur, ccd camera Ruby'
_diffrn_measurement_method '\w scans'
_diffrn_radiation_type MoK\a
_diffrn_radiation_wavelength 0.71073
_diffrn_reflns_av_R_equivalents 0.0620
_diffrn_reflns_av_unetI/netI 0.1011
_diffrn_reflns_Laue_measured_fraction_full 0.999
_diffrn_reflns_Laue_measured_fraction_max 0.999
_diffrn_reflns_limit_h_max 21
_diffrn_reflns_limit_h_min -23
_diffrn_reflns_limit_k_max 40
_diffrn_reflns_limit_k_min -40
_diffrn_reflns_limit_l_max 22
_diffrn_reflns_limit_l_min -35
_diffrn_reflns_number 85970
_diffrn_reflns_point_group_measured_fraction_full 0.999
_diffrn_reflns_point_group_measured_fraction_max 0.999
_diffrn_reflns_theta_full 25.500
_diffrn_reflns_theta_max 25.548
_diffrn_reflns_theta_min 2.750
_diffrn_source 'Enhance (Mo) X-ray Source'
_exptl_absorpt_coefficient_mu 0.698
_exptl_absorpt_correction_T_max 0.958
_exptl_absorpt_correction_T_min 0.822
_exptl_absorpt_correction_type analytical
_exptl_absorpt_process_details
;
CrysAlis RED, Oxford Diffraction Ltd.,
Version 1.171.33.66 (release 28-04-2010 CrysAlis171 .NET)
(compiled Apr 28 2010,14:27:37)
Analytical numeric absorption correction using a multifaceted crystal
                        model based on expressions derived by R.C. Clark & J.S.
(Clark, R. C. & Reid, J. S. (1995). Acta Cryst. A51, 887-897)
;
_exptl_crystal_colour brown
_exptl_crystal_density_diffrn 1.431
_exptl_crystal_description Plate
_exptl_crystal_F_000 8512
_exptl_crystal_size_max 0.330
_exptl_crystal_size_mid 0.320
_exptl_crystal_size_min 0.050
_refine_diff_density_max 0.883
_refine_diff_density_min -0.568
_refine_diff_density_rms 0.081
_refine_ls_extinction_method none
_refine_ls_goodness_of_fit_ref 1.034
_refine_ls_hydrogen_treatment constr
_refine_ls_matrix_type full
_refine_ls_number_parameters 2505
_refine_ls_number_reflns 35352
_refine_ls_number_restraints 21
_refine_ls_restrained_S_all 1.037
_refine_ls_R_factor_all 0.1343
_refine_ls_R_factor_gt 0.0685
_refine_ls_shift/su_max 0.067
_refine_ls_shift/su_mean 0.001
_refine_ls_structure_factor_coef Fsqd
_refine_ls_weighting_details
;
 w=1/[\s^2^(Fo^2^)+(0.0740P)^2^+8.5245P]
 where P=(Fo^2^+2Fc^2^)/3
;
_refine_ls_weighting_scheme calc
_refine_ls_wR_factor_gt 0.1511
_refine_ls_wR_factor_ref 0.1824
_reflns_Friedel_coverage 0.000
_reflns_number_gt 20125
_reflns_number_total 35352
_reflns_threshold_expression 'I > 2\s(I)'
_cod_data_source_file c7dt04043a2.cif
_cod_data_source_block FK259A
_cod_depositor_comments 'Adding full bibliography for 7044798--7044799.cif.'
_cod_original_formula_sum 'C177.50 H226 Cl3 Co6 Cr N36 O43.50'
_cod_database_code 7044798
_shelx_space_group_comment
;
The symmetry employed for this shelxl refinement is uniquely defined
by the following loop, which should always be used as a source of
symmetry information in preference to the above space-group names.
They are only intended as comments.
;
_shelx_estimated_absorpt_t_min 0.802
_shelx_estimated_absorpt_t_max 0.966
_shelxl_version_number 2013-2

loop_
_space_group_symop_operation_xyz
'x, y, z'
'-x+1/2, y+1/2, -z+1/2'
'-x, -y, -z'
'x-1/2, -y-1/2, z-1/2'

loop_
_atom_site_label
_atom_site_type_symbol
_atom_site_fract_x
_atom_site_fract_y
_atom_site_fract_z
_atom_site_U_iso_or_equiv
_atom_site_adp_type
_atom_site_occupancy
_atom_site_site_symmetry_order
_atom_site_calc_flag
_atom_site_refinement_flags_posn
_atom_site_refinement_flags_adp
_atom_site_refinement_flags_occupancy
_atom_site_disorder_assembly
_atom_site_disorder_group
Cr Cr 0.50004(4) 0.43505(2) 0.25037(2) 0.02109(16) Uani 1 1 d . . . . .
Co1 Co 0.57334(3) 0.33961(2) 0.24253(2) 0.02373(15) Uani 1 1 d . . . . .
Co2 Co 0.39752(3) 0.35007(2) 0.25829(2) 0.02536(16) Uani 1 1 d . . . . .
Co3 Co 0.32628(3) 0.44461(2) 0.26854(2) 0.02650(16) Uani 1 1 d . . . . .
Co4 Co 0.42852(3) 0.52910(2) 0.25928(2) 0.02591(16) Uani 1 1 d . . . . .
Co5 Co 0.60245(3) 0.51805(2) 0.23809(2) 0.02646(16) Uani 1 1 d . . . . .
Co6 Co 0.67397(3) 0.42357(2) 0.23557(2) 0.02577(16) Uani 1 1 d . . . . .
Cl1 Cl 0.94491(9) 0.67247(6) 0.15544(6) 0.0728(5) Uani 1 1 d . . . . .
Cl2 Cl 0.48417(10) 0.83412(6) 0.35299(7) 0.0831(6) Uani 1 1 d . . . . .
Cl3 Cl 0.52390(11) 0.34307(7) -0.01634(8) 0.1049(7) Uani 1 1 d . . . . .
O2A O 0.59783(16) 0.29127(10) 0.28683(10) 0.0315(8) Uani 1 1 d . . . . .
N1A N 0.6673(2) 0.26917(12) 0.34523(13) 0.0344(10) Uani 1 1 d . . . . .
H1A H 0.6756 0.2481 0.3283 0.041 Uiso 1 1 calc R U . . .
C2A C 0.6209(2) 0.29681(15) 0.32710(16) 0.0307(12) Uani 1 1 d . . . . .
C3A C 0.6030(3) 0.32896(15) 0.35713(15) 0.0329(12) Uani 1 1 d . . . . .
C4A C 0.6380(3) 0.33295(16) 0.39907(17) 0.0411(13) Uani 1 1 d . . . . .
C5A C 0.6879(3) 0.30407(17) 0.41288(19) 0.0488(15) Uani 1 1 d . . . . .
H5A H 0.7129 0.3075 0.4414 0.059 Uiso 1 1 calc R U . . .
C6A C 0.7012(3) 0.27170(17) 0.38683(17) 0.0402(13) Uani 1 1 d . . . . .
C7A C 0.6275(3) 0.36702(18) 0.43215(18) 0.0586(17) Uani 1 1 d . . . . .
H7A1 H 0.6070 0.3899 0.4154 0.088 Uiso 1 1 calc R U . . .
H7A2 H 0.6720 0.3749 0.4466 0.088 Uiso 1 1 calc R U . . .
H7A3 H 0.5968 0.3584 0.4559 0.088 Uiso 1 1 calc R U . . .
C11A C 0.7501(3) 0.23956(17) 0.40113(17) 0.0421(14) Uani 1 1 d . . . . .
C12A C 0.8079(3) 0.2484(2) 0.4287(2) 0.0553(16) Uani 1 1 d . . . . .
H12A H 0.8170 0.2753 0.4377 0.066 Uiso 1 1 calc R U . . .
C13A C 0.8532(3) 0.2181(2) 0.4434(2) 0.0617(18) Uani 1 1 d . . . . .
H13A H 0.8933 0.2246 0.4618 0.074 Uiso 1 1 calc R U . . .
C14A C 0.8399(3) 0.1785(2) 0.43137(19) 0.0557(17) Uani 1 1 d . . . . .
H14A H 0.8707 0.1579 0.4415 0.067 Uiso 1 1 calc R U . . .
C15A C 0.7822(3) 0.16946(19) 0.4047(2) 0.0548(17) Uani 1 1 d . . . . .
H15A H 0.7728 0.1424 0.3966 0.066 Uiso 1 1 calc R U . . .
C16A C 0.7364(3) 0.19979(17) 0.38933(18) 0.0461(15) Uani 1 1 d . . . . .
H16A H 0.6964 0.1932 0.3709 0.055 Uiso 1 1 calc R U . . .
C8A C 0.5450(2) 0.35555(14) 0.34198(16) 0.0288(11) Uani 1 1 d . . . . .
N2A N 0.53646(18) 0.36562(11) 0.29922(12) 0.0260(9) Uani 1 1 d . . . . .
O1A O 0.47690(15) 0.38874(9) 0.28965(10) 0.0263(7) Uani 1 1 d . . . . .
N3A N 0.5014(2) 0.36886(14) 0.37388(14) 0.0468(12) Uani 1 1 d . . . . .
H3A1 H 0.4667 0.3846 0.3655 0.056 Uiso 1 1 calc R U . . .
H3A2 H 0.5079 0.3617 0.4028 0.056 Uiso 1 1 calc R U . . .
O2B O 0.47491(15) 0.31801(9) 0.22787(10) 0.0274(7) Uani 1 1 d . . . . .
N1B N 0.47056(19) 0.26668(12) 0.17741(13) 0.0308(10) Uani 1 1 d . . . . .
C2B C 0.4605(2) 0.28002(14) 0.21996(16) 0.0272(11) Uani 1 1 d . . . . .
C3B C 0.4346(2) 0.25497(15) 0.25441(16) 0.0306(11) Uani 1 1 d . . . . .
C4B C 0.4141(3) 0.21657(16) 0.24278(19) 0.0419(14) Uani 1 1 d . . . . .
C5B C 0.4221(3) 0.20418(16) 0.1978(2) 0.0488(15) Uani 1 1 d . . . . .
H5B H 0.4073 0.1781 0.1887 0.059 Uiso 1 1 calc R U . . .
C6B C 0.4514(2) 0.22924(16) 0.16590(18) 0.0376(13) Uani 1 1 d . . . . .
C7B C 0.3810(3) 0.18837(17) 0.2754(2) 0.0610(18) Uani 1 1 d . . . . .
H7B1 H 0.3487 0.1708 0.2581 0.092 Uiso 1 1 calc R U . . .
H7B2 H 0.3560 0.2038 0.2979 0.092 Uiso 1 1 calc R U . . .
H7B3 H 0.4165 0.1721 0.2915 0.092 Uiso 1 1 calc R U . . .
C11B C 0.4602(3) 0.21706(18) 0.1172(2) 0.0483(15) Uani 1 1 d . . . . .
C12B C 0.4801(3) 0.2443(2) 0.08478(19) 0.0568(17) Uani 1 1 d . . . . .
H12B H 0.4887 0.2712 0.0940 0.068 Uiso 1 1 calc R U . . .
C13B C 0.4880(4) 0.2338(3) 0.0394(2) 0.076(2) Uani 1 1 d . . . . .
H13B H 0.5036 0.2529 0.0181 0.091 Uiso 1 1 calc R U . . .
C14B C 0.4730(5) 0.1955(3) 0.0257(3) 0.098(3) Uani 1 1 d . . . . .
H14B H 0.4770 0.1880 -0.0055 0.118 Uiso 1 1 calc R U . . .
C15B C 0.4525(5) 0.1682(3) 0.0569(3) 0.100(3) Uani 1 1 d . . . . .
H15B H 0.4421 0.1416 0.0471 0.121 Uiso 1 1 calc R U . . .
C16B C 0.4464(4) 0.1783(2) 0.1028(2) 0.072(2) Uani 1 1 d . . . . .
H16B H 0.4329 0.1587 0.1242 0.087 Uiso 1 1 calc R U . . .
C8B C 0.4269(2) 0.27095(15) 0.30193(17) 0.0335(12) Uani 1 1 d . . . . .
N2B N 0.3944(2) 0.30475(12) 0.30599(13) 0.0323(10) Uani 1 1 d . . . . .
O1B O 0.38482(19) 0.31358(12) 0.35318(11) 0.0446(9) Uani 1 1 d . . . . .
H1B H 0.3448 0.3223 0.3561 0.067 Uiso 1 1 calc R U . . .
N3B N 0.4507(2) 0.24960(14) 0.33801(15) 0.0485(12) Uani 1 1 d . . . . .
H3B1 H 0.4448 0.2582 0.3661 0.058 Uiso 1 1 calc R U . . .
H3B2 H 0.4724 0.2269 0.3337 0.058 Uiso 1 1 calc R U . . .
O2C O 0.31719(16) 0.32144(10) 0.21964(11) 0.0339(8) Uani 1 1 d . . . . .
N1C N 0.2928(2) 0.28360(13) 0.15769(14) 0.0381(11) Uani 1 1 d . . . . .
H1C H 0.2729 0.2666 0.1759 0.046 Uiso 1 1 calc R U . . .
C2C C 0.3192(2) 0.31831(15) 0.17689(17) 0.0302(12) Uani 1 1 d . . . . .
C3C C 0.3471(2) 0.34709(15) 0.14630(16) 0.0311(12) Uani 1 1 d . . . . .
C4C C 0.3517(3) 0.33714(17) 0.10005(17) 0.0375(13) Uani 1 1 d . . . . .
C5C C 0.3258(3) 0.29978(17) 0.08452(18) 0.0437(14) Uani 1 1 d . . . . .
H5C H 0.3298 0.2928 0.0531 0.052 Uiso 1 1 calc R U . . .
C6C C 0.2954(3) 0.27361(16) 0.11240(19) 0.0410(13) Uani 1 1 d . . . . .
C7C C 0.3836(3) 0.36347(18) 0.06504(17) 0.0502(16) Uani 1 1 d . . . . .
H7C1 H 0.3473 0.3758 0.0453 0.075 Uiso 1 1 calc R U . . .
H7C2 H 0.4135 0.3473 0.0462 0.075 Uiso 1 1 calc R U . . .
H7C3 H 0.4109 0.3845 0.0808 0.075 Uiso 1 1 calc R U . . .
C11C C 0.2639(3) 0.23497(18) 0.09769(19) 0.0483(15) Uani 1 1 d . . . . .
C12C C 0.2078(3) 0.2191(2) 0.1185(2) 0.0626(18) Uani 1 1 d . . . . .
H12C H 0.1887 0.2327 0.1435 0.075 Uiso 1 1 calc R U . . .
C13C C 0.1791(4) 0.1830(2) 0.1027(2) 0.076(2) Uani 1 1 d . . . . .
H13C H 0.1404 0.1721 0.1171 0.091 Uiso 1 1 calc R U . . .
C14C C 0.2064(5) 0.1630(2) 0.0666(3) 0.081(2) Uani 1 1 d . . . . .
H14C H 0.1864 0.1385 0.0560 0.097 Uiso 1 1 calc R U . . .
C15C C 0.2617(4) 0.1782(2) 0.0462(3) 0.081(2) Uani 1 1 d . . . . .
H15C H 0.2809 0.1639 0.0217 0.098 Uiso 1 1 calc R U . . .
C16C C 0.2914(4) 0.21494(19) 0.0609(2) 0.0643(18) Uani 1 1 d . . . . .
H16C H 0.3294 0.2258 0.0459 0.077 Uiso 1 1 calc R U . . .
C8C C 0.3664(2) 0.38743(15) 0.16482(16) 0.0280(11) Uani 1 1 d . . . . .
N2C N 0.39372(18) 0.38993(11) 0.20621(12) 0.0250(9) Uani 1 1 d . . . . .
O1C O 0.40560(15) 0.43001(9) 0.22093(10) 0.0257(7) Uani 1 1 d . . . . .
N3C N 0.3537(2) 0.42005(13) 0.13825(14) 0.0404(11) Uani 1 1 d . . . . .
H3C1 H 0.3641 0.4441 0.1489 0.048 Uiso 1 1 calc R U . . .
H3C2 H 0.3351 0.4173 0.1103 0.048 Uiso 1 1 calc R U . . .
O2D O 0.32246(15) 0.38523(9) 0.28852(10) 0.0303(8) Uani 1 1 d . . . . .
N1D N 0.2608(2) 0.34907(13) 0.33721(14) 0.0386(11) Uani 1 1 d . . . . .
C2D C 0.2621(2) 0.37151(15) 0.29886(17) 0.0338(12) Uani 1 1 d . . . . .
C3D C 0.2013(3) 0.38038(16) 0.27192(18) 0.0406(14) Uani 1 1 d . . . . .
C4D C 0.1375(3) 0.37029(17) 0.2889(2) 0.0470(15) Uani 1 1 d . . . . .
C5D C 0.1389(3) 0.34877(18) 0.3295(2) 0.0532(17) Uani 1 1 d . . . . .
H5D H 0.0964 0.3419 0.3422 0.064 Uiso 1 1 calc R U . . .
C6D C 0.1989(3) 0.33700(17) 0.3522(2) 0.0487(15) Uani 1 1 d . . . . .
C7D C 0.0697(3) 0.3826(2) 0.2660(2) 0.0658(19) Uani 1 1 d . . . . .
H7D1 H 0.0743 0.4092 0.2522 0.099 Uiso 1 1 calc R U . . .
H7D2 H 0.0344 0.3835 0.2889 0.099 Uiso 1 1 calc R U . . .
H7D3 H 0.0562 0.3632 0.2420 0.099 Uiso 1 1 calc R U . . .
C11D C 0.1994(3) 0.31126(19) 0.3931(2) 0.0544(16) Uani 1 1 d . . . . .
C12D C 0.1464(4) 0.2848(2) 0.4011(3) 0.077(2) Uani 1 1 d . . . . .
H12D H 0.1091 0.2825 0.3790 0.092 Uiso 1 1 calc R U . . .
C13D C 0.1469(4) 0.2618(2) 0.4407(3) 0.084(2) Uani 1 1 d . . . . .
H13D H 0.1099 0.2439 0.4452 0.101 Uiso 1 1 calc R U . . .
C14D C 0.1975(5) 0.2642(2) 0.4721(3) 0.088(3) Uani 1 1 d . . . . .
H14D H 0.1972 0.2481 0.4990 0.105 Uiso 1 1 calc R U . . .
C15D C 0.2515(5) 0.2908(2) 0.4656(3) 0.097(3) Uani 1 1 d . . . . .
H15D H 0.2884 0.2928 0.4881 0.117 Uiso 1 1 calc R U . . .
C16D C 0.2515(4) 0.3143(2) 0.4261(2) 0.077(2) Uani 1 1 d . . . . .
H16D H 0.2881 0.3326 0.4221 0.093 Uiso 1 1 calc R U . . .
C8D C 0.2055(3) 0.40137(17) 0.22713(18) 0.0389(13) Uani 1 1 d . . . . .
N2D N 0.2422(2) 0.43380(12) 0.22613(13) 0.0318(10) Uani 1 1 d . . . . .
O1D O 0.23716(19) 0.45182(11) 0.18201(11) 0.0442(9) Uani 1 1 d . . . . .
H1D H 0.2356 0.4768 0.1849 0.066 Uiso 1 1 calc R U . . .
N3D N 0.1704(2) 0.38692(16) 0.18989(16) 0.0605(14) Uani 1 1 d . . . . .
H3D1 H 0.1718 0.3995 0.1634 0.073 Uiso 1 1 calc R U . . .
H3D2 H 0.1461 0.3648 0.1919 0.073 Uiso 1 1 calc R U . . .
O2E O 0.26280(16) 0.46232(10) 0.32128(11) 0.0349(8) Uani 1 1 d . . . . .
N1E N 0.2205(2) 0.44309(13) 0.38790(14) 0.0427(12) Uani 1 1 d . . . . .
H1E H 0.1790 0.4481 0.3758 0.051 Uiso 1 1 calc R U . . .
C2E C 0.2760(3) 0.45133(15) 0.36147(17) 0.0332(12) Uani 1 1 d . . . . .
C3E C 0.3442(2) 0.44617(15) 0.38364(16) 0.0313(12) Uani 1 1 d . . . . .
C4E C 0.3491(3) 0.42932(17) 0.42680(17) 0.0412(14) Uani 1 1 d . . . . .
C5E C 0.2893(3) 0.41995(18) 0.44990(18) 0.0494(16) Uani 1 1 d . . . . .
H5E H 0.2936 0.4078 0.4794 0.059 Uiso 1 1 calc R U . . .
C6E C 0.2256(3) 0.42790(18) 0.43109(19) 0.0487(15) Uani 1 1 d . . . . .
C7E C 0.4172(3) 0.4202(2) 0.45266(18) 0.0576(17) Uani 1 1 d . . . . .
H7E1 H 0.4535 0.4173 0.4307 0.086 Uiso 1 1 calc R U . . .
H7E2 H 0.4131 0.3953 0.4700 0.086 Uiso 1 1 calc R U . . .
H7E3 H 0.4289 0.4422 0.4739 0.086 Uiso 1 1 calc R U . . .
C11E C 0.1603(3) 0.4222(2) 0.4551(2) 0.0591(18) Uani 1 1 d . . . . .
C12E C 0.1534(4) 0.3900(2) 0.4850(2) 0.073(2) Uani 1 1 d . . . . .
H12E H 0.1895 0.3710 0.4891 0.088 Uiso 1 1 calc R U . . .
C13E C 0.0937(4) 0.3858(3) 0.5089(3) 0.096(3) Uani 1 1 d . . . . .
H13E H 0.0888 0.3643 0.5300 0.116 Uiso 1 1 calc R U . . .
C14E C 0.0404(4) 0.4140(3) 0.5013(3) 0.103(3) Uani 1 1 d . . . . .
H14E H -0.0001 0.4120 0.5181 0.124 Uiso 1 1 calc R U . . .
C15E C 0.0460(4) 0.4441(3) 0.4704(3) 0.097(3) Uani 1 1 d . . . . .
H15E H 0.0087 0.4620 0.4642 0.117 Uiso 1 1 calc R U . . .
C16E C 0.1072(4) 0.4485(2) 0.4479(2) 0.078(2) Uani 1 1 d . . . . .
H16E H 0.1120 0.4702 0.4271 0.094 Uiso 1 1 calc R U . . .
C8E C 0.4035(2) 0.46130(14) 0.35880(16) 0.0286(11) Uani 1 1 d . . . . .
N2E N 0.40375(18) 0.45690(11) 0.31443(12) 0.0259(9) Uani 1 1 d . . . . .
O1E O 0.46155(15) 0.47463(9) 0.29419(10) 0.0266(7) Uani 1 1 d . . . . .
N3E N 0.4547(2) 0.47930(14) 0.38315(13) 0.0444(12) Uani 1 1 d . . . . .
H3E1 H 0.4904 0.4887 0.3692 0.053 Uiso 1 1 calc R U . . .
H3E2 H 0.4527 0.4817 0.4131 0.053 Uiso 1 1 calc R U . . .
O2F O 0.33172(15) 0.50454(9) 0.24912(10) 0.0281(7) Uani 1 1 d . . . . .
N1F N 0.2271(2) 0.52447(13) 0.22065(13) 0.0341(10) Uani 1 1 d . . . . .
C2F C 0.2786(2) 0.52848(15) 0.25285(16) 0.0307(12) Uani 1 1 d . . . . .
C3F C 0.2754(3) 0.55688(15) 0.28907(17) 0.0355(12) Uani 1 1 d . . . . .
C4F C 0.2215(3) 0.58397(17) 0.28802(18) 0.0438(14) Uani 1 1 d . . . . .
C5F C 0.1699(3) 0.57978(17) 0.25307(19) 0.0463(15) Uani 1 1 d . . . . .
H5F H 0.1324 0.5980 0.2515 0.056 Uiso 1 1 calc R U . . .
C6F C 0.1728(2) 0.54971(16) 0.22117(18) 0.0381(13) Uani 1 1 d . . . . .
C7F C 0.2154(3) 0.61781(19) 0.3216(2) 0.0658(19) Uani 1 1 d . . . . .
H7F1 H 0.1930 0.6407 0.3061 0.099 Uiso 1 1 calc R U . . .
H7F2 H 0.2614 0.6257 0.3336 0.099 Uiso 1 1 calc R U . . .
H7F3 H 0.1878 0.6091 0.3471 0.099 Uiso 1 1 calc R U . . .
C11F C 0.1177(3) 0.54312(19) 0.18501(19) 0.0446(14) Uani 1 1 d . . . . .
C12F C 0.0854(3) 0.5746(2) 0.1623(2) 0.0583(17) Uani 1 1 d . . . . .
H12F H 0.0986 0.6012 0.1704 0.070 Uiso 1 1 calc R U . . .
C13F C 0.0350(3) 0.5690(3) 0.1283(2) 0.072(2) Uani 1 1 d . . . . .
H13F H 0.0143 0.5912 0.1127 0.087 Uiso 1 1 calc R U . . .
C14F C 0.0148(3) 0.5302(3) 0.1171(2) 0.074(2) Uani 1 1 d . . . . .
H14F H -0.0197 0.5258 0.0935 0.089 Uiso 1 1 calc R U . . .
C15F C 0.0448(3) 0.4975(2) 0.1402(2) 0.073(2) Uani 1 1 d . . . . .
H15F H 0.0305 0.4710 0.1330 0.088 Uiso 1 1 calc R U . . .
C16F C 0.0961(3) 0.5047(2) 0.1741(2) 0.0613(18) Uani 1 1 d . . . . .
H16F H 0.1167 0.4827 0.1902 0.074 Uiso 1 1 calc R U . . .
C8F C 0.3301(3) 0.55763(15) 0.32643(17) 0.0340(12) Uani 1 1 d . . . . .
N2F N 0.3942(2) 0.55894(12) 0.31489(13) 0.0310(10) Uani 1 1 d . . . . .
O1F O 0.43974(18) 0.56327(12) 0.35460(11) 0.0425(9) Uani 1 1 d . . . . .
H1F H 0.4731 0.5779 0.3482 0.064 Uiso 1 1 calc R U . . .
N3F N 0.3121(2) 0.55841(14) 0.37035(14) 0.0483(13) Uani 1 1 d . . . . .
H3F1 H 0.3441 0.5599 0.3927 0.058 Uiso 1 1 calc R U . . .
H3F2 H 0.2684 0.5575 0.3768 0.058 Uiso 1 1 calc R U . . .
O2G O 0.39988(17) 0.57747(10) 0.21581(11) 0.0349(8) Uani 1 1 d . . . . .
N1G N 0.3223(2) 0.59780(13) 0.16194(14) 0.0369(10) Uani 1 1 d . . . . .
H1G H 0.3135 0.6182 0.1799 0.044 Uiso 1 1 calc R U . . .
C2G C 0.3731(3) 0.57132(15) 0.17704(17) 0.0316(12) Uani 1 1 d . . . . .
C3G C 0.3898(2) 0.53926(15) 0.14603(16) 0.0316(12) Uani 1 1 d . . . . .
C4G C 0.3510(3) 0.53534(16) 0.10467(16) 0.0354(12) Uani 1 1 d . . . . .
C5G C 0.2988(3) 0.56311(17) 0.09358(18) 0.0428(14) Uani 1 1 d . . . . .
H5G H 0.2720 0.5598 0.0657 0.051 Uiso 1 1 calc R U . . .
C6G C 0.2849(3) 0.59468(17) 0.12115(18) 0.0419(14) Uani 1 1 d . . . . .
C7G C 0.3616(3) 0.50233(16) 0.07016(17) 0.0457(14) Uani 1 1 d . . . . .
H7G1 H 0.3954 0.5110 0.0483 0.069 Uiso 1 1 calc R U . . .
H7G2 H 0.3178 0.4963 0.0536 0.069 Uiso 1 1 calc R U . . .
H7G3 H 0.3786 0.4783 0.0863 0.069 Uiso 1 1 calc R U . . .
C11G C 0.2340(3) 0.62619(18) 0.10858(18) 0.0470(15) Uani 1 1 d . . . . .
C12G C 0.1784(3) 0.6176(2) 0.0788(2) 0.0593(17) Uani 1 1 d . . . . .
H12G H 0.1715 0.5911 0.0679 0.071 Uiso 1 1 calc R U . . .
C13G C 0.1321(4) 0.6478(2) 0.0646(2) 0.076(2) Uani 1 1 d . . . . .
H13G H 0.0937 0.6418 0.0445 0.091 Uiso 1 1 calc R U . . .
C14G C 0.1426(4) 0.6862(2) 0.0801(2) 0.075(2) Uani 1 1 d . . . . .
H14G H 0.1114 0.7067 0.0703 0.089 Uiso 1 1 calc R U . . .
C15G C 0.1978(4) 0.6953(2) 0.1097(2) 0.071(2) Uani 1 1 d . . . . .
H15G H 0.2046 0.7221 0.1201 0.085 Uiso 1 1 calc R U . . .
C16G C 0.2433(3) 0.66575(19) 0.1241(2) 0.0594(18) Uani 1 1 d . . . . .
H16G H 0.2811 0.6721 0.1447 0.071 Uiso 1 1 calc R U . . .
C8G C 0.4507(2) 0.51403(14) 0.15855(16) 0.0286(11) Uani 1 1 d . . . . .
N2G N 0.4638(2) 0.50497(12) 0.20163(13) 0.0295(9) Uani 1 1 d . . . . .
O1G O 0.52536(16) 0.48259(9) 0.20963(10) 0.0304(8) Uani 1 1 d . . . . .
N3G N 0.4904(2) 0.50135(13) 0.12450(13) 0.0399(11) Uani 1 1 d . . . . .
H3G1 H 0.5268 0.4864 0.1311 0.048 Uiso 1 1 calc R U . . .
H3G2 H 0.4798 0.5081 0.0958 0.048 Uiso 1 1 calc R U . . .
O2H O 0.53164(16) 0.55188(9) 0.26618(11) 0.0302(8) Uani 1 1 d . . . . .
N1H N 0.5287(2) 0.60860(12) 0.30731(13) 0.0342(10) Uani 1 1 d . . . . .
C2H C 0.5420(2) 0.59065(15) 0.26745(17) 0.0317(12) Uani 1 1 d . . . . .
C3H C 0.5663(2) 0.61247(15) 0.22924(17) 0.0333(12) Uani 1 1 d . . . . .
C4H C 0.5833(3) 0.65279(16) 0.23560(17) 0.0385(13) Uani 1 1 d . . . . .
C5H C 0.5692(3) 0.67000(16) 0.27744(18) 0.0425(14) Uani 1 1 d . . . . .
H5H H 0.5794 0.6975 0.2824 0.051 Uiso 1 1 calc R U . . .
C6H C 0.5407(3) 0.64823(16) 0.31218(17) 0.0370(13) Uani 1 1 d . . . . .
C7H C 0.6169(3) 0.67815(16) 0.20039(19) 0.0509(16) Uani 1 1 d . . . . .
H7H1 H 0.5817 0.6940 0.1834 0.076 Uiso 1 1 calc R U . . .
H7H2 H 0.6405 0.6608 0.1790 0.076 Uiso 1 1 calc R U . . .
H7H3 H 0.6503 0.6962 0.2159 0.076 Uiso 1 1 calc R U . . .
C11H C 0.5223(3) 0.66678(16) 0.35633(18) 0.0410(13) Uani 1 1 d . . . . .
C12H C 0.5196(3) 0.64401(18) 0.39623(18) 0.0497(15) Uani 1 1 d . . . . .
H12H H 0.5299 0.6162 0.3955 0.060 Uiso 1 1 calc R U . . .
C13H C 0.5020(4) 0.6620(2) 0.4372(2) 0.0636(19) Uani 1 1 d . . . . .
H13H H 0.5004 0.6464 0.4644 0.076 Uiso 1 1 calc R U . . .
C14H C 0.4868(4) 0.7020(2) 0.4382(2) 0.082(2) Uani 1 1 d . . . . .
H14H H 0.4741 0.7140 0.4661 0.098 Uiso 1 1 calc R U . . .
C15H C 0.4899(4) 0.7251(2) 0.3990(2) 0.069(2) Uani 1 1 d . . . . .
H15H H 0.4795 0.7529 0.3999 0.083 Uiso 1 1 calc R U . . .
C16H C 0.5081(3) 0.70769(18) 0.3589(2) 0.0571(17) Uani 1 1 d . . . . .
H16H H 0.5113 0.7238 0.3321 0.069 Uiso 1 1 calc R U . . .
C8H C 0.5762(3) 0.59098(16) 0.18534(17) 0.0330(12) Uani 1 1 d . . . . .
N2H N 0.6047(2) 0.55628(13) 0.18607(13) 0.0335(10) Uani 1 1 d . . . . .
O1H O 0.61577(17) 0.54168(12) 0.14159(11) 0.0447(10) Uani 1 1 d . . . . .
H1H H 0.6569 0.5343 0.1402 0.067 Uiso 1 1 calc R U . . .
N3H N 0.5572(3) 0.60928(14) 0.14543(15) 0.0572(14) Uani 1 1 d . . . . .
H3H1 H 0.5642 0.5974 0.1191 0.069 Uiso 1 1 calc R U . . .
H3H2 H 0.5378 0.6331 0.1457 0.069 Uiso 1 1 calc R U . . .
O2I O 0.67962(16) 0.54798(10) 0.27011(11) 0.0343(8) Uani 1 1 d . . . . .
N1I N 0.7091(2) 0.59025(13) 0.32670(14) 0.0399(11) Uani 1 1 d . . . . .
H1I H 0.7321 0.6040 0.3067 0.048 Uiso 1 1 calc R U . . .
C2I C 0.6784(2) 0.55537(15) 0.31215(17) 0.0315(12) Uani 1 1 d . . . . .
C3I C 0.6470(2) 0.53092(16) 0.34614(16) 0.0347(12) Uani 1 1 d . . . . .
C4I C 0.6402(3) 0.54689(18) 0.38986(17) 0.0422(14) Uani 1 1 d . . . . .
C5I C 0.6709(3) 0.58415(19) 0.40100(18) 0.0499(15) Uani 1 1 d . . . . .
H5I H 0.6666 0.5949 0.4309 0.060 Uiso 1 1 calc R U . . .
C6I C 0.7065(3) 0.60491(17) 0.36990(19) 0.0442(14) Uani 1 1 d . . . . .
C7I C 0.6010(3) 0.5271(2) 0.42734(19) 0.068(2) Uani 1 1 d . . . . .
H7I1 H 0.5876 0.4998 0.4184 0.103 Uiso 1 1 d R U . . .
H7I2 H 0.5596 0.5431 0.4319 0.103 Uiso 1 1 d R U . . .
H7I3 H 0.6295 0.5264 0.4560 0.103 Uiso 1 1 d R U . . .
C11I C 0.7456(3) 0.64220(18) 0.38106(19) 0.0480(15) Uani 1 1 d . . . . .
C12I C 0.8127(4) 0.6456(2) 0.3700(2) 0.069(2) Uani 1 1 d . . . . .
H12I H 0.8335 0.6245 0.3539 0.083 Uiso 1 1 calc R U . . .
C13I C 0.8516(4) 0.6798(2) 0.3821(2) 0.078(2) Uani 1 1 d . . . . .
H13I H 0.8984 0.6818 0.3745 0.094 Uiso 1 1 calc R U . . .
C14I C 0.8210(5) 0.7099(2) 0.4046(3) 0.081(2) Uani 1 1 d . . . . .
H14I H 0.8471 0.7329 0.4135 0.097 Uiso 1 1 calc R U . . .
C15I C 0.7533(5) 0.7079(2) 0.4147(2) 0.080(2) Uani 1 1 d . . . . .
H15I H 0.7319 0.7297 0.4293 0.097 Uiso 1 1 calc R U . . .
C16I C 0.7161(4) 0.6731(2) 0.4031(2) 0.0685(19) Uani 1 1 d . . . . .
H16I H 0.6693 0.6712 0.4107 0.082 Uiso 1 1 calc R U . . .
C8I C 0.6273(2) 0.48947(16) 0.33292(16) 0.0319(12) Uani 1 1 d . . . . .
N2I N 0.60632(19) 0.48275(12) 0.29094(13) 0.0284(9) Uani 1 1 d . . . . .
O1I O 0.59530(15) 0.44208(9) 0.28003(10) 0.0282(7) Uani 1 1 d . . . . .
N3I N 0.6326(2) 0.45976(14) 0.36417(14) 0.0447(12) Uani 1 1 d . . . . .
H3I1 H 0.6217 0.4351 0.3561 0.054 Uiso 1 1 calc R U . . .
H3I2 H 0.6470 0.4650 0.3926 0.054 Uiso 1 1 calc R U . . .
O2J O 0.67536(16) 0.48166(10) 0.21336(11) 0.0346(8) Uani 1 1 d . . . . .
N1J N 0.7414(2) 0.51543(12) 0.16444(15) 0.0360(10) Uani 1 1 d . . . . .
C2J C 0.7373(2) 0.49577(15) 0.20411(18) 0.0364(13) Uani 1 1 d . . . . .
C3J C 0.7956(3) 0.48871(16) 0.23421(19) 0.0395(13) Uani 1 1 d . . . . .
C4J C 0.8600(3) 0.49938(17) 0.2196(2) 0.0485(15) Uani 1 1 d . . . . .
C5J C 0.8628(3) 0.51927(18) 0.1784(2) 0.0520(16) Uani 1 1 d . . . . .
H5J H 0.9063 0.5266 0.1676 0.062 Uiso 1 1 calc R U . . .
C6J C 0.8037(3) 0.52887(16) 0.15215(19) 0.0428(14) Uani 1 1 d . . . . .
C7J C 0.9269(3) 0.4884(2) 0.2449(2) 0.071(2) Uani 1 1 d . . . . .
H7J1 H 0.9637 0.4870 0.2231 0.106 Uiso 1 1 calc R U . . .
H7J2 H 0.9220 0.4623 0.2598 0.106 Uiso 1 1 calc R U . . .
H7J3 H 0.9384 0.5087 0.2683 0.106 Uiso 1 1 calc R U . . .
C11J C 0.8043(3) 0.55265(16) 0.10993(19) 0.0424(14) Uani 1 1 d . . . . .
C12J C 0.8551(3) 0.58274(18) 0.1054(2) 0.0577(17) Uani 1 1 d . . . . .
H12J H 0.8878 0.5876 0.1300 0.069 Uiso 1 1 calc R U . . .
C13J C 0.8576(4) 0.6048(2) 0.0659(2) 0.067(2) Uani 1 1 d . . . . .
H13J H 0.8919 0.6248 0.0635 0.080 Uiso 1 1 calc R U . . .
C14J C 0.8117(4) 0.5985(2) 0.0300(2) 0.066(2) Uani 1 1 d . . . . .
H14J H 0.8149 0.6135 0.0025 0.080 Uiso 1 1 calc R U . . .
C15J C 0.7591(3) 0.56976(19) 0.0337(2) 0.0604(18) Uani 1 1 d . . . . .
H15J H 0.7260 0.5657 0.0091 0.072 Uiso 1 1 calc R U . . .
C16J C 0.7563(3) 0.54759(18) 0.0738(2) 0.0506(16) Uani 1 1 d . . . . .
H16J H 0.7206 0.5285 0.0765 0.061 Uiso 1 1 calc R U . . .
C8J C 0.7876(2) 0.47019(17) 0.28004(19) 0.0396(13) Uani 1 1 d . . . . .
N2J N 0.7525(2) 0.43714(13) 0.28138(13) 0.0345(10) Uani 1 1 d . . . . .
O1J O 0.7527(2) 0.42132(12) 0.32661(12) 0.0480(10) Uani 1 1 d . . . . .
H1J H 0.7498 0.3963 0.3254 0.072 Uiso 1 1 calc R U . . .
N3J N 0.8172(3) 0.48754(16) 0.31770(17) 0.0654(15) Uani 1 1 d . . . . .
H3J1 H 0.8133 0.4765 0.3449 0.078 Uiso 1 1 calc R U . . .
H3J2 H 0.8406 0.5099 0.3152 0.078 Uiso 1 1 calc R U . . .
O2K O 0.73967(15) 0.40570(10) 0.18662(10) 0.0322(8) Uani 1 1 d . . . . .
N1K N 0.7868(2) 0.41956(12) 0.12035(13) 0.0346(10) Uani 1 1 d . . . . .
H1K H 0.8271 0.4141 0.1339 0.041 Uiso 1 1 calc R U . . .
C2K C 0.7295(2) 0.41412(14) 0.14563(16) 0.0286(11) Uani 1 1 d . . . . .
C3K C 0.6629(2) 0.41969(14) 0.12104(15) 0.0302(11) Uani 1 1 d . . . . .
C4K C 0.6612(3) 0.43477(15) 0.07659(16) 0.0354(12) Uani 1 1 d . . . . .
C5K C 0.7247(3) 0.44168(16) 0.05530(17) 0.0396(13) Uani 1 1 d . . . . .
H5K H 0.7237 0.4530 0.0254 0.047 Uiso 1 1 calc R U . . .
C6K C 0.7862(3) 0.43270(16) 0.07617(17) 0.0370(13) Uani 1 1 d . . . . .
C7K C 0.5964(3) 0.44459(19) 0.04877(18) 0.0496(15) Uani 1 1 d . . . . .
H7K1 H 0.5812 0.4210 0.0311 0.074 Uiso 1 1 calc R U . . .
H7K2 H 0.6054 0.4666 0.0277 0.074 Uiso 1 1 calc R U . . .
H7K3 H 0.5605 0.4526 0.0694 0.074 Uiso 1 1 calc R U . . .
C11K C 0.8524(3) 0.43583(17) 0.05349(18) 0.0429(14) Uani 1 1 d . . . . .
C12K C 0.8631(3) 0.46564(19) 0.0218(2) 0.0569(17) Uani 1 1 d . . . . .
H12K H 0.8285 0.4853 0.0159 0.068 Uiso 1 1 calc R U . . .
C13K C 0.9235(3) 0.4674(2) -0.0015(2) 0.067(2) Uani 1 1 d . . . . .
H13K H 0.9297 0.4877 -0.0238 0.080 Uiso 1 1 calc R U . . .
C14K C 0.9746(3) 0.4396(2) 0.0079(2) 0.072(2) Uani 1 1 d . . . . .
H14K H 1.0166 0.4411 -0.0073 0.086 Uiso 1 1 calc R U . . .
C15K C 0.9649(3) 0.4100(2) 0.0389(2) 0.0618(18) Uani 1 1 d . . . . .
H15K H 0.9999 0.3906 0.0448 0.074 Uiso 1 1 calc R U . . .
C16K C 0.9042(3) 0.40789(19) 0.0621(2) 0.0545(17) Uani 1 1 d . . . . .
H16K H 0.8981 0.3872 0.0839 0.065 Uiso 1 1 calc R U . . .
C8K C 0.6012(2) 0.40752(14) 0.14484(16) 0.0272(11) Uani 1 1 d . . . . .
N2K N 0.59939(18) 0.41121(11) 0.18859(12) 0.0235(9) Uani 1 1 d . . . . .
O1K O 0.54038(15) 0.39545(9) 0.20755(10) 0.0251(7) Uani 1 1 d . . . . .
N3K N 0.5461(2) 0.39224(13) 0.11948(13) 0.0397(11) Uani 1 1 d . . . . .
H3K1 H 0.5088 0.3848 0.1332 0.048 Uiso 1 1 calc R U . . .
H3K2 H 0.5479 0.3899 0.0895 0.048 Uiso 1 1 calc R U . . .
O2L O 0.66929(15) 0.36553(9) 0.25741(10) 0.0286(7) Uani 1 1 d . . . . .
N1L N 0.7703(2) 0.34615(13) 0.29222(13) 0.0349(10) Uani 1 1 d . . . . .
C2L C 0.7229(2) 0.34151(15) 0.25714(16) 0.0286(11) Uani 1 1 d . . . . .
C3L C 0.7305(2) 0.31255(16) 0.22265(16) 0.0334(12) Uani 1 1 d . . . . .
C4L C 0.7823(3) 0.28419(16) 0.22820(18) 0.0398(13) Uani 1 1 d . . . . .
C5L C 0.8291(3) 0.28826(17) 0.26533(19) 0.0435(14) Uani 1 1 d . . . . .
H5L H 0.8650 0.2692 0.2699 0.052 Uiso 1 1 calc R U . . .
C6L C 0.8241(3) 0.31967(17) 0.29556(18) 0.0409(13) Uani 1 1 d . . . . .
C7L C 0.7903(3) 0.24914(17) 0.1961(2) 0.0524(16) Uani 1 1 d . . . . .
H7L1 H 0.8270 0.2549 0.1752 0.079 Uiso 1 1 calc R U . . .
H7L2 H 0.7470 0.2447 0.1783 0.079 Uiso 1 1 calc R U . . .
H7L3 H 0.8023 0.2251 0.2141 0.079 Uiso 1 1 calc R U . . .
C11L C 0.8792(3) 0.32749(19) 0.33236(19) 0.0466(14) Uani 1 1 d . . . . .
C12L C 0.9124(3) 0.2969(2) 0.35532(19) 0.0585(18) Uani 1 1 d . . . . .
H12L H 0.9003 0.2701 0.3480 0.070 Uiso 1 1 calc R U . . .
C13L C 0.9629(3) 0.3042(3) 0.3888(2) 0.077(2) Uani 1 1 d . . . . .
H13L H 0.9839 0.2824 0.4051 0.093 Uiso 1 1 calc R U . . .
C14L C 0.9830(3) 0.3418(3) 0.3988(2) 0.075(2) Uani 1 1 d . . . . .
H14L H 1.0184 0.3466 0.4217 0.090 Uiso 1 1 calc R U . . .
C15L C 0.9519(3) 0.3731(3) 0.3758(2) 0.075(2) Uani 1 1 d . . . . .
H15L H 0.9663 0.3998 0.3824 0.090 Uiso 1 1 calc R U . . .
C16L C 0.8991(3) 0.3661(2) 0.3425(2) 0.0618(18) Uani 1 1 d . . . . .
H16L H 0.8771 0.3879 0.3269 0.074 Uiso 1 1 calc R U . . .
C8L C 0.6829(2) 0.31227(14) 0.18097(16) 0.0314(12) Uani 1 1 d . . . . .
N2L N 0.61700(19) 0.31141(12) 0.18757(12) 0.0276(9) Uani 1 1 d . . . . .
O1L O 0.57879(17) 0.30897(11) 0.14448(11) 0.0385(9) Uani 1 1 d . . . . .
H1L H 0.5440 0.2945 0.1473 0.058 Uiso 1 1 calc R U . . .
N3L N 0.7091(2) 0.31215(13) 0.13929(13) 0.0403(11) Uani 1 1 d . . . . .
H3L1 H 0.6814 0.3115 0.1145 0.048 Uiso 1 1 calc R U . . .
H3L2 H 0.7540 0.3128 0.1367 0.048 Uiso 1 1 calc R U . . .
O1M O 0.9101(2) 0.40183(14) 0.17474(14) 0.0604(12) Uani 1 1 d . . . . .
H1M H 0.9421 0.3891 0.1629 0.091 Uiso 1 1 calc R U . . .
C1M C 0.8929(3) 0.3830(2) 0.2157(2) 0.069(2) Uani 1 1 d . . . . .
H1M1 H 0.9308 0.3861 0.2388 0.103 Uiso 1 1 calc R U . . .
H1M2 H 0.8847 0.3544 0.2099 0.103 Uiso 1 1 calc R U . . .
H1M3 H 0.8511 0.3952 0.2270 0.103 Uiso 1 1 calc R U . . .
O2M O 0.8423(2) 0.69899(14) 0.22571(15) 0.0699(13) Uani 1 1 d . . . . .
H2M H 0.8674 0.6921 0.2044 0.105 Uiso 1 1 calc R U . . .
C2M C 0.8841(4) 0.7099(2) 0.2648(2) 0.0694(19) Uani 1 1 d . . . . .
H2M1 H 0.9280 0.7204 0.2549 0.104 Uiso 1 1 calc R U . . .
H2M2 H 0.8925 0.6864 0.2843 0.104 Uiso 1 1 calc R U . . .
H2M3 H 0.8606 0.7305 0.2822 0.104 Uiso 1 1 calc R U . . .
O3M O 0.3198(2) 0.66336(15) 0.23228(15) 0.0717(13) Uani 1 1 d . . . . .
H3M H 0.2932 0.6818 0.2396 0.107 Uiso 1 1 calc R U . . .
C3M C 0.3753(4) 0.6606(2) 0.2653(2) 0.075(2) Uani 1 1 d . . . . .
H3M1 H 0.3657 0.6774 0.2918 0.112 Uiso 1 1 calc R U . . .
H3M2 H 0.4176 0.6698 0.2517 0.112 Uiso 1 1 calc R U . . .
H3M3 H 0.3809 0.6327 0.2752 0.112 Uiso 1 1 calc R U . . .
O4M O 0.2838(3) 0.74283(15) 0.26528(16) 0.0751(14) Uani 1 1 d . . . . .
H4M H 0.3150 0.7551 0.2804 0.113 Uiso 1 1 calc R U . . .
C4M C 0.2717(4) 0.7611(2) 0.2245(3) 0.091(2) Uani 1 1 d . . . . .
H4M1 H 0.2220 0.7625 0.2175 0.136 Uiso 1 1 calc R U . . .
H4M2 H 0.2936 0.7459 0.2004 0.136 Uiso 1 1 calc R U . . .
H4M3 H 0.2908 0.7883 0.2259 0.136 Uiso 1 1 calc R U . . .
O5M O 0.8608(3) 0.31292(19) 0.1110(2) 0.0949(17) Uani 1 1 d . . . . .
H5M H 0.8977 0.3120 0.1271 0.142 Uiso 1 1 calc R U . . .
C5M C 0.8715(5) 0.2967(3) 0.0670(3) 0.119(3) Uani 1 1 d . . . . .
H5M1 H 0.9089 0.3112 0.0530 0.179 Uiso 1 1 calc R U . . .
H5M2 H 0.8292 0.2993 0.0476 0.179 Uiso 1 1 calc R U . . .
H5M3 H 0.8839 0.2684 0.0701 0.179 Uiso 1 1 calc R U . . .
O6M O 0.5073(2) 0.57023(15) 0.05251(15) 0.0710(13) Uani 1 1 d . . . . .
H6M H 0.4892 0.5920 0.0442 0.107 Uiso 1 1 calc R U . . .
C6M C 0.5614(4) 0.5616(2) 0.0249(2) 0.076(2) Uani 1 1 d . . . . .
H6M1 H 0.5852 0.5864 0.0174 0.115 Uiso 1 1 calc R U . . .
H6M2 H 0.5435 0.5488 -0.0035 0.115 Uiso 1 1 calc R U . . .
H6M3 H 0.5937 0.5434 0.0413 0.115 Uiso 1 1 calc R U . . .
O7M O 0.7679(3) 0.63299(14) 0.25443(14) 0.0764(14) Uani 1 1 d . . . . .
H7M H 0.7812 0.6566 0.2502 0.115 Uiso 1 1 calc R U . . .
C7M C 0.7728(3) 0.6109(2) 0.2135(2) 0.069(2) Uani 1 1 d . . . . .
H7M1 H 0.7274 0.6093 0.1976 0.103 Uiso 1 1 calc R U . . .
H7M2 H 0.7894 0.5839 0.2208 0.103 Uiso 1 1 calc R U . . .
H7M3 H 0.8050 0.6243 0.1937 0.103 Uiso 1 1 calc R U . . .
O8M O 0.6579(3) 0.32248(19) 0.04056(16) 0.1032(19) Uani 1 1 d . . . . .
H8M H 0.6189 0.3332 0.0374 0.155 Uiso 1 1 calc R U . . .
C8M C 0.7031(4) 0.3417(3) 0.0126(3) 0.101(3) Uani 1 1 d . . . . .
H8M1 H 0.6821 0.3665 0.0007 0.152 Uiso 1 1 calc R U . . .
H8M2 H 0.7135 0.3241 -0.0131 0.152 Uiso 1 1 calc R U . . .
H8M3 H 0.7458 0.3480 0.0304 0.152 Uiso 1 1 calc R U . . .
O9M O 0.2139(3) 0.41380(19) 0.08336(16) 0.106(2) Uani 1 1 d . . . . .
H9M H 0.2321 0.4130 0.1101 0.159 Uiso 1 1 d R U . . .
C9M C 0.1758(4) 0.4481(3) 0.0777(3) 0.101(3) Uani 1 1 d . . . . .
H9M1 H 0.1281 0.4427 0.0852 0.151 Uiso 1 1 calc R U . . .
H9M2 H 0.1769 0.4570 0.0457 0.151 Uiso 1 1 calc R U . . .
H9M3 H 0.1951 0.4690 0.0980 0.151 Uiso 1 1 calc R U . . .
O10M O 0.4907(3) 0.30396(17) 0.44585(19) 0.0988(18) Uani 1 1 d D . . . .
H10M H 0.5091 0.2835 0.4351 0.148 Uiso 1 1 calc R U . . .
C10M C 0.4256(4) 0.2943(3) 0.4597(3) 0.119(3) Uani 1 1 d D . . . .
H10A H 0.4277 0.2693 0.4773 0.179 Uiso 1 1 calc R U . . .
H10B H 0.3942 0.2910 0.4326 0.179 Uiso 1 1 calc R U . . .
H10C H 0.4087 0.3159 0.4790 0.179 Uiso 1 1 calc R U . . .
O11M O 0.6093(3) 0.47429(17) 0.53791(17) 0.107(2) Uani 1 1 d D . . . .
H11M H 0.6521 0.4726 0.5360 0.161 Uiso 1 1 d R U . . .
C11M C 0.5788(5) 0.4422(3) 0.5175(3) 0.129(4) Uani 1 1 d D . . . .
H11A H 0.6136 0.4258 0.5032 0.193 Uiso 1 1 d R U . . .
H11B H 0.5447 0.4512 0.4938 0.193 Uiso 1 1 d R U . . .
H11C H 0.5558 0.4263 0.5405 0.193 Uiso 1 1 d R U . . .
O12M O 0.5433(4) 0.2301(2) 0.4283(2) 0.140(3) Uani 1 1 d D . . . .
H12M H 0.5452 0.2142 0.4061 0.210 Uiso 1 1 calc R U . . .
C12M C 0.5738(7) 0.2125(4) 0.4676(3) 0.198(7) Uani 1 1 d D . . . .
H12N H 0.5739 0.2316 0.4931 0.297 Uiso 1 1 calc R U . . .
H12O H 0.6213 0.2049 0.4617 0.297 Uiso 1 1 calc R U . . .
H12P H 0.5477 0.1886 0.4756 0.297 Uiso 1 1 calc R U . . .
O13M O 0.4903(3) 0.6858(2) 0.1175(2) 0.130(2) Uani 1 1 d D . . . .
H13M H 0.4871 0.6819 0.0890 0.195 Uiso 1 1 calc R U . . .
C13M C 0.4282(4) 0.6794(3) 0.1356(4) 0.157(5) Uani 1 1 d D . . . .
H13N H 0.3982 0.6649 0.1132 0.236 Uiso 1 1 calc R U . . .
H13O H 0.4071 0.7051 0.1428 0.236 Uiso 1 1 calc R U . . .
H13P H 0.4345 0.6635 0.1637 0.236 Uiso 1 1 calc R U . . .
O14M O 0.1195(4) 0.3535(3) 0.0745(3) 0.171(3) Uani 1 1 d D . . . .
H14M H 0.0847 0.3506 0.0902 0.256 Uiso 1 1 calc R U . . .
C14M C 0.1512(5) 0.3181(3) 0.0701(5) 0.203(8) Uani 1 1 d D . . . .
H14N H 0.1167 0.2970 0.0645 0.304 Uiso 1 1 calc R U . . .
H14O H 0.1786 0.3121 0.0984 0.304 Uiso 1 1 calc R U . . .
H14P H 0.1814 0.3192 0.0442 0.304 Uiso 1 1 calc R U . . .
O15M O 0.1125(9) 0.4623(4) 0.3235(8) 0.112(6) Uani 0.5 1 d D . P A 1
H15M H 0.1220 0.4519 0.2983 0.167 Uiso 0.5 1 d R U P A 1
C15M C 0.0894(13) 0.5012(5) 0.3140(8) 0.081(6) Uani 0.5 1 d D . P A 1
H15N H 0.1219 0.5205 0.3282 0.122 Uiso 0.5 1 calc R U P A 1
H15O H 0.0440 0.5050 0.3266 0.122 Uiso 0.5 1 calc R U P A 1
H15P H 0.0861 0.5054 0.2807 0.122 Uiso 0.5 1 calc R U P A 1
O16M O 0.1013(7) 0.4804(7) 0.3499(4) 0.116(5) Uani 0.5 1 d D . P B 2
H16M H 0.0610 0.4736 0.3554 0.174 Uiso 0.5 1 d R U P B 2
C16M C 0.1049(12) 0.4860(7) 0.3021(5) 0.071(6) Uani 0.5 1 d D . P B 2
H16P H 0.0590 0.4904 0.2876 0.107 Uiso 0.5 1 d R U P B 2
H16Q H 0.1280 0.4645 0.2858 0.107 Uiso 0.5 1 d R U P B 2
H16R H 0.1320 0.5107 0.3005 0.107 Uiso 0.5 1 d R U P B 2
O18M O 0.4161(3) 0.7751(2) 0.2809(2) 0.119(2) Uani 1 1 d D . . . .
H18M H 0.4252 0.7957 0.2967 0.178 Uiso 1 1 calc R U . . .
C18M C 0.4664(5) 0.7710(3) 0.2454(3) 0.127(4) Uani 1 1 d D . . . .
H18A H 0.4664 0.7953 0.2266 0.190 Uiso 1 1 calc R U . . .
H18B H 0.4541 0.7480 0.2258 0.190 Uiso 1 1 calc R U . . .
H18C H 0.5123 0.7668 0.2599 0.190 Uiso 1 1 calc R U . . .
O19M O 0.1933(7) 0.5401(4) 0.4229(7) 0.156(9) Uani 0.5 1 d D . P C 5
H19M H 0.1819 0.5159 0.4247 0.234 Uiso 0.5 1 d R U P C 5
C19M C 0.1340(9) 0.5643(7) 0.4243(9) 0.065(6) Uani 0.5 1 d D . P C 5
H19A H 0.1043 0.5542 0.4480 0.097 Uiso 0.5 1 d R U P C 5
H19B H 0.1089 0.5635 0.3944 0.097 Uiso 0.5 1 d R U P C 5
H19C H 0.1477 0.5919 0.4315 0.097 Uiso 0.5 1 d R U P C 5
O20M O 0.8482(11) 0.5010(7) 0.4151(7) 0.221 Uiso 0.5 1 d D U P D 6
H20M H 0.8691 0.4795 0.4211 0.331 Uiso 0.5 1 d R U P D 6
C20M C 0.7884(15) 0.5039(11) 0.4426(11) 0.265 Uiso 0.5 1 d D U P D 6
H20A H 0.7698 0.5127 0.4716 0.397 Uiso 0.5 1 d R U P D 6
H20B H 0.7595 0.5144 0.4168 0.397 Uiso 0.5 1 d R U P D 6
H20C H 0.8354 0.5140 0.4406 0.397 Uiso 0.5 1 d R U P D 6
O21M O 0.9015(12) 0.5731(8) 0.3053(12) 0.240(18) Uani 0.5 1 d D . P E 7
H21M H 0.8631 0.5679 0.2922 0.360 Uiso 0.5 1 calc R U P E 7
C21M C 0.9384(12) 0.6008(8) 0.2778(11) 0.172(15) Uani 0.5 1 d D . P E 7
H21A H 0.9186 0.6274 0.2826 0.258 Uiso 0.5 1 d R U P E 7
H21B H 0.9414 0.5959 0.2448 0.258 Uiso 0.5 1 d R U P E 7
H21C H 0.9845 0.5995 0.2928 0.258 Uiso 0.5 1 d R U P E 7
O1O O 0.7607(7) 0.4667(5) 0.4310(4) 0.215(10) Uani 0.5 1 d D . P F 8
C1O C 0.7241(5) 0.4675(4) 0.4728(4) 0.070(3) Uani 0.5 1 d D . P F 8
H1O1 H 0.7166 0.4418 0.4806 0.084 Uiso 0.5 1 calc R U P F 8
H1O2 H 0.6826 0.4784 0.4658 0.084 Uiso 0.5 1 calc R U P F 8
C2O C 0.7521(5) 0.4880(4) 0.5145(4) 0.070(3) Uani 0.5 1 d D . P F 8
H2O1 H 0.7217 0.5105 0.5205 0.105 Uiso 0.5 1 d R U P F 8
H2O2 H 0.7980 0.4981 0.5081 0.105 Uiso 0.5 1 d R U P F 8
H2O3 H 0.7554 0.4705 0.5415 0.105 Uiso 0.5 1 d R U P F 8
C3O C 0.8082(15) 0.4335(8) 0.4293(10) 0.251 Uiso 0.5 1 d D U P F 8
H3O1 H 0.8521 0.4484 0.4282 0.301 Uiso 0.5 1 calc R U P F 8
H3O2 H 0.7985 0.4247 0.3972 0.301 Uiso 0.5 1 calc R U P F 8
C4O C 0.8352(17) 0.3938(8) 0.4505(11) 0.251 Uiso 0.5 1 d D U P F 8
H4O1 H 0.8452 0.3750 0.4259 0.377 Uiso 0.5 1 calc R U P F 8
H4O2 H 0.8002 0.3823 0.4697 0.377 Uiso 0.5 1 calc R U P F 8
H4O3 H 0.8773 0.3989 0.4694 0.377 Uiso 0.5 1 calc R U P F 8
O1P O 0.9238(17) 0.5627(9) 0.3397(8) 0.224(18) Uani 0.5 1 d D . P G 9
C1P C 0.9622(13) 0.5911(9) 0.3146(11) 0.199(15) Uani 0.5 1 d D . P G 9
H1P1 H 1.0096 0.5881 0.3281 0.239 Uiso 0.5 1 calc R U P G 9
H1P2 H 0.9458 0.6172 0.3259 0.239 Uiso 0.5 1 calc R U P G 9
C2P C 0.9734(16) 0.5992(12) 0.2633(10) 0.199(15) Uani 0.5 1 d D . P G 9
H2P1 H 0.9959 0.6253 0.2601 0.299 Uiso 0.5 1 calc R U P G 9
H2P2 H 0.9289 0.5994 0.2460 0.299 Uiso 0.5 1 calc R U P G 9
H2P3 H 1.0026 0.5782 0.2511 0.299 Uiso 0.5 1 calc R U P G 9
C3P C 0.9324(17) 0.5540(9) 0.3872(7) 0.43(5) Uani 0.5 1 d D . P G 9
H3P1 H 0.8890 0.5449 0.4003 0.518 Uiso 0.5 1 calc R U P G 9
H3P2 H 0.9514 0.5770 0.4051 0.518 Uiso 0.5 1 calc R U P G 9
C4P C 0.9843(16) 0.5201(11) 0.3837(8) 0.26(2) Uani 0.5 1 d D . P G 9
H4P1 H 1.0082 0.5159 0.4137 0.394 Uiso 0.5 1 calc R U P G 9
H4P2 H 1.0180 0.5272 0.3610 0.394 Uiso 0.5 1 calc R U P G 9
H4P3 H 0.9603 0.4955 0.3740 0.394 Uiso 0.5 1 calc R U P G 9
O1W O 0.7878(8) 0.4086(5) 0.4827(5) 0.167(6) Uiso 0.5 1 d . . P H 10
H1W1 H 0.8042 0.4005 0.5063 0.251 Uiso 0.5 1 d R U P H 10
H2W1 H 0.7668 0.4225 0.4669 0.251 Uiso 0.5 1 d R U P H 10
O2W O 0.1602(6) 0.5553(4) 0.4181(5) 0.065(4) Uani 0.5 1 d . . P I 11
H1W2 H 0.1728 0.5573 0.3933 0.097 Uiso 0.5 1 d R U P I 11
H2W2 H 0.1847 0.5683 0.4387 0.097 Uiso 0.5 1 d R U P I 11

loop_
_atom_site_aniso_label
_atom_site_aniso_U_11
_atom_site_aniso_U_22
_atom_site_aniso_U_33
_atom_site_aniso_U_23
_atom_site_aniso_U_13
_atom_site_aniso_U_12
Cr 0.0206(4) 0.0180(4) 0.0247(4) 0.0017(3) 0.0016(3) 0.0006(3)
Co1 0.0241(3) 0.0223(4) 0.0249(3) 0.0009(3) 0.0017(3) 0.0010(3)
Co2 0.0242(3) 0.0225(4) 0.0294(3) 0.0021(3) 0.0017(3) 0.0002(3)
Co3 0.0245(3) 0.0240(4) 0.0311(4) 0.0016(3) 0.0026(3) 0.0014(3)
Co4 0.0271(4) 0.0217(4) 0.0291(3) 0.0008(3) 0.0032(3) 0.0007(3)
Co5 0.0240(4) 0.0221(4) 0.0333(4) -0.0004(3) 0.0019(3) -0.0010(3)
Co6 0.0232(3) 0.0241(4) 0.0300(3) 0.0006(3) 0.0017(3) 0.0003(3)
Cl1 0.0682(11) 0.0660(12) 0.0837(12) -0.0091(10) 0.0001(9) -0.0166(9)
Cl2 0.0708(12) 0.0798(14) 0.0994(14) 0.0106(12) 0.0089(10) -0.0095(10)
Cl3 0.0686(13) 0.1094(19) 0.1367(19) 0.0272(15) 0.0038(12) 0.0155(12)
O2A 0.041(2) 0.027(2) 0.0262(18) 0.0008(16) -0.0012(15) 0.0034(16)
N1A 0.041(3) 0.028(2) 0.033(2) 0.000(2) -0.0032(19) 0.007(2)
C2A 0.033(3) 0.026(3) 0.034(3) 0.005(2) 0.004(2) 0.002(2)
C3A 0.045(3) 0.031(3) 0.022(2) 0.003(2) 0.001(2) 0.003(2)
C4A 0.058(4) 0.034(3) 0.032(3) -0.001(3) -0.003(2) 0.006(3)
C5A 0.058(4) 0.044(4) 0.042(3) -0.009(3) -0.015(3) 0.011(3)
C6A 0.045(3) 0.037(3) 0.037(3) 0.008(3) -0.005(2) 0.004(3)
C7A 0.086(5) 0.047(4) 0.041(3) -0.007(3) -0.017(3) 0.015(4)
C11A 0.047(3) 0.040(4) 0.039(3) 0.007(3) -0.002(3) 0.014(3)
C12A 0.044(4) 0.054(4) 0.066(4) 0.009(3) -0.013(3) 0.005(3)
C13A 0.041(4) 0.081(5) 0.062(4) 0.002(4) -0.013(3) 0.010(4)
C14A 0.054(4) 0.068(5) 0.045(3) 0.014(3) -0.006(3) 0.021(4)
C15A 0.062(4) 0.048(4) 0.055(4) 0.015(3) 0.007(3) 0.021(3)
C16A 0.051(4) 0.041(4) 0.046(3) 0.013(3) -0.003(3) 0.011(3)
C8A 0.037(3) 0.021(3) 0.029(3) -0.003(2) 0.005(2) -0.001(2)
N2A 0.024(2) 0.022(2) 0.032(2) 0.0012(19) 0.0030(16) 0.0043(18)
O1A 0.0252(17) 0.0222(18) 0.0316(17) 0.0050(15) 0.0022(13) 0.0024(14)
N3A 0.054(3) 0.056(3) 0.030(2) 0.002(2) 0.007(2) 0.022(3)
O2B 0.0257(18) 0.0225(19) 0.0343(18) 0.0000(16) 0.0053(14) -0.0011(15)
N1B 0.032(2) 0.027(2) 0.034(2) -0.006(2) 0.0001(18) -0.0011(19)
C2B 0.021(2) 0.021(3) 0.039(3) 0.004(2) -0.004(2) 0.000(2)
C3B 0.032(3) 0.025(3) 0.034(3) -0.001(2) 0.000(2) 0.001(2)
C4B 0.039(3) 0.030(3) 0.058(4) 0.002(3) 0.009(3) -0.004(3)
C5B 0.048(4) 0.026(3) 0.073(4) -0.016(3) 0.006(3) -0.008(3)
C6B 0.029(3) 0.033(3) 0.050(3) -0.009(3) -0.002(2) 0.001(2)
C7B 0.075(5) 0.034(3) 0.075(4) 0.000(3) 0.018(4) -0.012(3)
C11B 0.050(4) 0.042(4) 0.053(4) -0.024(3) -0.003(3) 0.002(3)
C12B 0.062(4) 0.067(5) 0.041(3) -0.019(4) -0.001(3) -0.001(4)
C13B 0.078(5) 0.097(6) 0.051(4) -0.025(4) 0.004(3) 0.009(5)
C14B 0.111(7) 0.125(9) 0.059(5) -0.042(6) 0.003(5) 0.030(6)
C15B 0.133(8) 0.084(7) 0.083(6) -0.053(6) -0.002(5) 0.013(6)
C16B 0.082(5) 0.061(5) 0.073(5) -0.028(4) -0.004(4) -0.005(4)
C8B 0.031(3) 0.028(3) 0.042(3) 0.014(3) 0.002(2) -0.005(2)
N2B 0.033(2) 0.033(3) 0.032(2) 0.003(2) 0.0057(18) 0.002(2)
O1B 0.053(2) 0.047(3) 0.034(2) 0.0005(19) 0.0060(17) 0.001(2)
N3B 0.061(3) 0.041(3) 0.044(3) 0.016(2) 0.006(2) 0.011(2)
O2C 0.0319(19) 0.033(2) 0.037(2) 0.0025(17) 0.0016(15) -0.0053(16)
N1C 0.038(3) 0.032(3) 0.044(3) -0.002(2) -0.004(2) -0.012(2)
C2C 0.021(3) 0.034(3) 0.035(3) 0.005(3) 0.002(2) -0.002(2)
C3C 0.024(3) 0.030(3) 0.039(3) 0.005(2) -0.003(2) 0.000(2)
C4C 0.035(3) 0.044(3) 0.034(3) 0.001(3) 0.000(2) -0.002(3)
C5C 0.048(3) 0.047(4) 0.036(3) -0.009(3) 0.001(3) -0.005(3)
C6C 0.039(3) 0.036(3) 0.047(3) -0.002(3) -0.005(2) -0.005(3)
C7C 0.060(4) 0.055(4) 0.036(3) -0.004(3) 0.005(3) -0.019(3)
C11C 0.057(4) 0.039(4) 0.047(3) -0.010(3) -0.013(3) -0.007(3)
C12C 0.073(5) 0.059(4) 0.054(4) -0.001(4) -0.009(3) -0.025(4)
C13C 0.098(6) 0.053(5) 0.075(5) 0.008(4) -0.020(4) -0.039(4)
C14C 0.115(7) 0.043(4) 0.080(5) -0.010(4) -0.030(5) -0.018(5)
C15C 0.100(6) 0.062(5) 0.080(5) -0.024(4) -0.018(5) -0.008(5)
C16C 0.078(5) 0.047(4) 0.067(4) -0.011(4) -0.010(4) -0.005(4)
C8C 0.027(3) 0.026(3) 0.031(3) 0.002(2) 0.003(2) 0.000(2)
N2C 0.025(2) 0.019(2) 0.031(2) 0.0010(19) 0.0037(17) 0.0000(17)
O1C 0.0215(17) 0.0222(18) 0.0330(18) -0.0032(15) -0.0036(13) -0.0021(14)
N3C 0.053(3) 0.034(3) 0.034(2) 0.009(2) -0.003(2) -0.001(2)
O2D 0.0252(18) 0.0261(19) 0.0403(19) 0.0073(16) 0.0064(14) 0.0012(15)
N1D 0.042(3) 0.033(3) 0.042(3) 0.005(2) 0.016(2) -0.003(2)
C2D 0.032(3) 0.027(3) 0.044(3) 0.000(3) 0.013(2) 0.002(2)
C3D 0.029(3) 0.039(3) 0.055(3) -0.004(3) 0.011(2) -0.006(3)
C4D 0.034(3) 0.040(3) 0.068(4) -0.001(3) 0.014(3) -0.002(3)
C5D 0.031(3) 0.053(4) 0.077(4) 0.004(4) 0.027(3) -0.011(3)
C6D 0.050(4) 0.042(4) 0.056(4) 0.001(3) 0.025(3) -0.006(3)
C7D 0.035(4) 0.068(5) 0.095(5) 0.010(4) 0.006(3) 0.000(3)
C11D 0.060(4) 0.049(4) 0.055(4) 0.000(3) 0.017(3) -0.008(3)
C12D 0.082(5) 0.061(5) 0.091(5) 0.020(4) 0.036(4) -0.013(4)
C13D 0.102(7) 0.065(5) 0.090(6) 0.017(5) 0.038(5) -0.020(5)
C14D 0.117(7) 0.080(6) 0.068(5) 0.022(5) 0.021(5) -0.041(6)
C15D 0.135(8) 0.089(6) 0.069(5) 0.006(5) 0.012(5) -0.032(6)
C16D 0.114(7) 0.061(5) 0.060(4) 0.014(4) 0.036(4) -0.029(5)
C8D 0.032(3) 0.040(3) 0.044(3) -0.003(3) 0.003(2) 0.000(3)
N2D 0.032(2) 0.030(2) 0.033(2) 0.002(2) 0.0012(18) -0.001(2)
O1D 0.046(2) 0.044(2) 0.043(2) 0.0016(19) -0.0013(17) 0.003(2)
N3D 0.062(4) 0.057(4) 0.061(3) -0.004(3) -0.017(3) -0.017(3)
O2E 0.0312(19) 0.040(2) 0.034(2) 0.0060(18) 0.0085(15) 0.0108(17)
N1E 0.034(3) 0.050(3) 0.045(3) 0.003(2) 0.014(2) 0.000(2)
C2E 0.038(3) 0.027(3) 0.036(3) -0.003(3) 0.014(2) 0.005(2)
C3E 0.033(3) 0.030(3) 0.031(3) 0.001(2) 0.008(2) 0.005(2)
C4E 0.047(3) 0.045(4) 0.032(3) -0.006(3) 0.006(2) 0.002(3)
C5E 0.054(4) 0.064(4) 0.031(3) 0.015(3) 0.011(3) 0.003(3)
C6E 0.055(4) 0.053(4) 0.040(3) 0.002(3) 0.019(3) -0.006(3)
C7E 0.057(4) 0.078(5) 0.038(3) 0.007(3) 0.003(3) 0.006(4)
C11E 0.056(4) 0.070(5) 0.053(4) 0.002(4) 0.022(3) 0.001(4)
C12E 0.068(5) 0.091(6) 0.064(4) 0.012(4) 0.026(4) -0.013(4)
C13E 0.080(6) 0.132(8) 0.080(5) 0.019(5) 0.031(5) -0.027(6)
C14E 0.065(6) 0.151(9) 0.097(6) -0.008(7) 0.041(5) -0.022(6)
C15E 0.071(5) 0.118(8) 0.107(6) 0.014(6) 0.051(5) -0.007(5)
C16E 0.063(5) 0.090(6) 0.084(5) -0.005(5) 0.035(4) -0.011(4)
C8E 0.031(3) 0.026(3) 0.029(3) 0.000(2) 0.004(2) 0.004(2)
N2E 0.024(2) 0.024(2) 0.030(2) -0.0036(19) 0.0028(16) 0.0008(18)
O1E 0.0267(18) 0.0217(18) 0.0322(18) -0.0006(15) 0.0084(14) 0.0000(14)
N3E 0.046(3) 0.062(3) 0.026(2) -0.008(2) 0.003(2) -0.015(2)
O2F 0.0243(18) 0.0219(18) 0.0382(19) 0.0005(16) 0.0017(14) 0.0050(15)
N1F 0.029(2) 0.034(3) 0.039(2) 0.003(2) 0.0015(19) 0.002(2)
C2F 0.033(3) 0.025(3) 0.034(3) 0.005(2) 0.005(2) 0.002(2)
C3F 0.038(3) 0.029(3) 0.040(3) 0.004(3) 0.011(2) 0.005(2)
C4F 0.043(3) 0.043(4) 0.046(3) 0.000(3) 0.007(3) 0.012(3)
C5F 0.040(3) 0.042(4) 0.058(4) 0.000(3) 0.005(3) 0.021(3)
C6F 0.025(3) 0.040(3) 0.049(3) 0.009(3) -0.004(2) 0.004(2)
C7F 0.063(4) 0.059(4) 0.074(4) -0.023(4) -0.006(3) 0.031(4)
C11F 0.030(3) 0.053(4) 0.051(3) -0.003(3) 0.003(2) 0.013(3)
C12F 0.038(4) 0.071(5) 0.066(4) 0.017(4) -0.007(3) 0.008(3)
C13F 0.045(4) 0.109(7) 0.063(5) 0.027(5) 0.001(3) 0.009(4)
C14F 0.033(4) 0.143(8) 0.047(4) -0.005(5) -0.002(3) 0.015(5)
C15F 0.035(4) 0.097(6) 0.087(5) -0.043(5) -0.006(3) 0.003(4)
C16F 0.040(4) 0.071(5) 0.072(4) -0.006(4) -0.007(3) 0.014(3)
C8F 0.040(3) 0.025(3) 0.036(3) -0.001(2) -0.001(2) 0.005(2)
N2F 0.032(2) 0.026(2) 0.034(2) -0.003(2) -0.0027(18) 0.0018(19)
O1F 0.045(2) 0.045(3) 0.037(2) -0.0005(18) -0.0003(17) -0.0038(19)
N3F 0.041(3) 0.068(4) 0.036(3) -0.006(3) 0.007(2) 0.008(3)
O2G 0.044(2) 0.028(2) 0.0324(19) 0.0035(17) -0.0010(16) 0.0021(17)
N1G 0.037(3) 0.033(3) 0.040(3) -0.001(2) -0.0018(19) 0.008(2)
C2G 0.037(3) 0.023(3) 0.035(3) 0.006(2) 0.005(2) -0.002(2)
C3G 0.034(3) 0.028(3) 0.033(3) 0.003(2) 0.003(2) -0.001(2)
C4G 0.042(3) 0.032(3) 0.032(3) 0.011(3) 0.000(2) 0.002(3)
C5G 0.048(3) 0.046(4) 0.034(3) 0.004(3) -0.009(2) 0.001(3)
C6G 0.043(3) 0.040(3) 0.042(3) 0.012(3) 0.000(3) 0.004(3)
C7G 0.060(4) 0.040(3) 0.035(3) 0.001(3) -0.011(3) 0.004(3)
C11G 0.051(4) 0.049(4) 0.041(3) 0.005(3) 0.004(3) 0.010(3)
C12G 0.057(4) 0.058(4) 0.063(4) 0.004(4) -0.002(3) 0.012(3)
C13G 0.062(5) 0.082(6) 0.081(5) 0.009(5) -0.019(4) 0.017(4)
C14G 0.080(5) 0.076(6) 0.066(5) 0.005(4) -0.010(4) 0.045(5)
C15G 0.092(6) 0.062(5) 0.056(4) 0.004(4) -0.007(4) 0.034(4)
C16G 0.067(4) 0.055(4) 0.056(4) 0.006(3) -0.006(3) 0.024(4)
C8G 0.035(3) 0.020(3) 0.031(3) 0.000(2) 0.005(2) -0.004(2)
N2G 0.034(2) 0.024(2) 0.031(2) 0.003(2) 0.0035(18) 0.0059(19)
O1G 0.0328(19) 0.0239(19) 0.0350(18) 0.0093(16) 0.0064(14) 0.0094(15)
N3G 0.043(3) 0.048(3) 0.028(2) -0.006(2) 0.0010(19) 0.007(2)
O2H 0.0338(19) 0.0193(18) 0.0380(19) -0.0025(16) 0.0062(15) -0.0026(15)
N1H 0.043(3) 0.025(2) 0.035(2) -0.007(2) 0.0056(19) -0.005(2)
C2H 0.026(3) 0.029(3) 0.041(3) -0.010(3) 0.000(2) -0.006(2)
C3H 0.035(3) 0.026(3) 0.039(3) -0.002(3) -0.002(2) -0.003(2)
C4H 0.044(3) 0.034(3) 0.038(3) -0.001(3) 0.005(2) -0.002(3)
C5H 0.043(3) 0.030(3) 0.054(4) -0.007(3) 0.001(3) -0.011(3)
C6H 0.036(3) 0.033(3) 0.041(3) -0.006(3) -0.001(2) -0.006(3)
C7H 0.068(4) 0.030(3) 0.054(4) 0.003(3) 0.009(3) -0.016(3)
C11H 0.048(3) 0.033(3) 0.041(3) -0.008(3) 0.001(2) -0.005(3)
C12H 0.067(4) 0.039(4) 0.043(3) -0.008(3) 0.001(3) 0.003(3)
C13H 0.094(5) 0.052(4) 0.044(4) -0.005(3) 0.004(3) 0.000(4)
C14H 0.116(7) 0.073(6) 0.059(5) -0.026(4) 0.023(4) 0.007(5)
C15H 0.105(6) 0.040(4) 0.063(4) -0.013(4) 0.014(4) 0.005(4)
C16H 0.083(5) 0.040(4) 0.049(4) -0.005(3) 0.009(3) 0.008(3)
C8H 0.035(3) 0.030(3) 0.034(3) -0.003(3) -0.001(2) -0.008(2)
N2H 0.033(2) 0.036(3) 0.032(2) -0.005(2) 0.0044(18) 0.002(2)
O1H 0.037(2) 0.056(3) 0.041(2) -0.013(2) 0.0053(16) 0.001(2)
N3H 0.093(4) 0.040(3) 0.038(3) -0.002(2) -0.001(3) 0.006(3)
O2I 0.035(2) 0.038(2) 0.0295(19) -0.0045(17) 0.0020(15) -0.0102(17)
N1I 0.045(3) 0.039(3) 0.036(2) -0.004(2) 0.001(2) -0.010(2)
C2I 0.023(3) 0.031(3) 0.041(3) -0.002(3) 0.000(2) -0.004(2)
C3I 0.026(3) 0.044(3) 0.033(3) -0.002(3) -0.003(2) -0.003(2)
C4I 0.042(3) 0.052(4) 0.032(3) 0.002(3) 0.000(2) -0.007(3)
C5I 0.063(4) 0.056(4) 0.030(3) -0.009(3) 0.001(3) -0.007(3)
C6I 0.042(3) 0.043(4) 0.047(3) -0.007(3) -0.002(3) -0.003(3)
C7I 0.090(5) 0.078(5) 0.038(3) -0.017(3) 0.020(3) -0.030(4)
C11I 0.056(4) 0.039(4) 0.048(3) -0.007(3) -0.011(3) -0.009(3)
C12I 0.078(5) 0.057(5) 0.071(5) -0.015(4) -0.015(4) -0.021(4)
C13I 0.077(5) 0.072(5) 0.084(5) -0.011(5) -0.019(4) -0.033(4)
C14I 0.112(7) 0.054(5) 0.072(5) -0.004(4) -0.032(5) -0.035(5)
C15I 0.108(7) 0.059(5) 0.073(5) -0.018(4) -0.007(5) -0.011(5)
C16I 0.091(5) 0.050(4) 0.064(4) -0.011(4) 0.000(4) -0.018(4)
C8I 0.030(3) 0.038(3) 0.028(3) 0.003(3) 0.003(2) -0.003(2)
N2I 0.032(2) 0.026(2) 0.027(2) 0.0010(19) 0.0018(17) 0.0007(19)
O1I 0.0246(17) 0.0214(18) 0.0382(19) 0.0019(16) -0.0028(14) -0.0038(14)
N3I 0.063(3) 0.041(3) 0.030(2) 0.007(2) -0.005(2) -0.005(2)
O2J 0.0255(19) 0.032(2) 0.047(2) 0.0083(17) 0.0052(15) -0.0038(16)
N1J 0.028(2) 0.028(2) 0.053(3) 0.003(2) 0.013(2) 0.0006(19)
C2J 0.029(3) 0.029(3) 0.052(3) 0.003(3) 0.007(2) -0.005(2)
C3J 0.028(3) 0.032(3) 0.059(4) 0.005(3) 0.004(2) -0.007(2)
C4J 0.032(3) 0.040(4) 0.074(4) 0.010(3) 0.002(3) -0.006(3)
C5J 0.023(3) 0.047(4) 0.086(5) 0.002(4) 0.008(3) -0.002(3)
C6J 0.044(4) 0.030(3) 0.056(4) -0.003(3) 0.017(3) -0.003(3)
C7J 0.031(4) 0.074(5) 0.106(5) 0.016(4) -0.008(3) 0.002(3)
C11J 0.037(3) 0.037(3) 0.055(4) 0.005(3) 0.023(3) 0.005(3)
C12J 0.051(4) 0.051(4) 0.073(4) 0.001(4) 0.024(3) -0.015(3)
C13J 0.079(5) 0.053(4) 0.071(5) 0.006(4) 0.031(4) -0.024(4)
C14J 0.093(6) 0.057(5) 0.051(4) 0.009(4) 0.028(4) -0.014(4)
C15J 0.078(5) 0.053(4) 0.052(4) -0.008(3) 0.015(3) -0.010(4)
C16J 0.058(4) 0.043(4) 0.052(4) 0.000(3) 0.020(3) -0.009(3)
C8J 0.021(3) 0.042(4) 0.054(3) 0.003(3) -0.011(2) 0.005(2)
N2J 0.041(3) 0.032(3) 0.030(2) 0.001(2) 0.0040(19) 0.003(2)
O1J 0.054(2) 0.049(3) 0.042(2) 0.004(2) 0.0065(18) 0.008(2)
N3J 0.064(4) 0.059(4) 0.070(4) 0.001(3) -0.025(3) -0.016(3)
O2K 0.0269(18) 0.041(2) 0.0291(19) 0.0024(17) 0.0034(14) 0.0034(16)
N1K 0.026(2) 0.040(3) 0.038(2) 0.001(2) 0.0074(18) 0.001(2)
C2K 0.028(3) 0.023(3) 0.034(3) -0.006(2) 0.000(2) 0.002(2)
C3K 0.037(3) 0.026(3) 0.028(3) -0.003(2) 0.002(2) 0.000(2)
C4K 0.037(3) 0.035(3) 0.034(3) 0.000(3) 0.005(2) 0.000(3)
C5K 0.043(3) 0.045(4) 0.032(3) 0.008(3) 0.008(2) -0.001(3)
C6K 0.043(3) 0.032(3) 0.037(3) 0.005(3) 0.012(2) -0.003(3)
C7K 0.048(4) 0.063(4) 0.038(3) 0.011(3) 0.004(3) 0.003(3)
C11K 0.043(3) 0.042(3) 0.045(3) -0.001(3) 0.014(3) -0.004(3)
C12K 0.050(4) 0.057(4) 0.067(4) 0.008(4) 0.026(3) -0.004(3)
C13K 0.056(4) 0.076(5) 0.070(4) 0.017(4) 0.025(3) -0.004(4)
C14K 0.046(4) 0.095(6) 0.076(5) 0.006(5) 0.028(3) -0.009(4)
C15K 0.044(4) 0.077(5) 0.065(4) 0.011(4) 0.019(3) 0.015(3)
C16K 0.050(4) 0.056(4) 0.060(4) 0.008(3) 0.021(3) 0.007(3)
C8K 0.027(3) 0.021(3) 0.034(3) 0.002(2) -0.001(2) 0.005(2)
N2K 0.023(2) 0.022(2) 0.026(2) 0.0024(18) 0.0034(16) 0.0009(17)
O1K 0.0264(18) 0.0211(18) 0.0281(17) 0.0031(15) 0.0056(13) 0.0023(14)
N3K 0.035(3) 0.052(3) 0.031(2) 0.002(2) -0.0005(19) -0.013(2)
O2L 0.0209(17) 0.0263(19) 0.0383(19) -0.0022(16) 0.0002(14) 0.0023(15)
N1L 0.028(2) 0.034(3) 0.041(2) 0.005(2) -0.0052(18) 0.004(2)
C2L 0.021(3) 0.027(3) 0.038(3) 0.007(2) -0.002(2) -0.002(2)
C3L 0.022(3) 0.041(3) 0.038(3) 0.004(3) 0.001(2) 0.009(2)
C4L 0.032(3) 0.034(3) 0.053(3) 0.005(3) 0.001(2) 0.005(3)
C5L 0.036(3) 0.037(3) 0.057(4) 0.003(3) -0.004(3) 0.013(3)
C6L 0.036(3) 0.042(4) 0.043(3) 0.012(3) -0.007(2) 0.000(3)
C7L 0.049(4) 0.038(4) 0.070(4) -0.009(3) -0.002(3) 0.021(3)
C11L 0.037(3) 0.049(4) 0.053(4) 0.000(3) -0.001(3) 0.003(3)
C12L 0.046(4) 0.075(5) 0.054(4) 0.023(4) -0.009(3) 0.012(3)
C13L 0.048(4) 0.124(8) 0.058(4) 0.035(5) -0.009(3) 0.014(5)
C14L 0.037(4) 0.125(8) 0.063(5) 0.002(5) -0.010(3) -0.003(5)
C15L 0.051(4) 0.106(7) 0.067(5) -0.022(5) -0.006(3) 0.004(4)
C16L 0.048(4) 0.077(5) 0.059(4) -0.004(4) -0.014(3) 0.015(4)
C8L 0.033(3) 0.022(3) 0.040(3) -0.010(2) 0.003(2) 0.005(2)
N2L 0.031(2) 0.026(2) 0.026(2) 0.0010(19) -0.0012(17) 0.0024(19)
O1L 0.039(2) 0.043(2) 0.0336(19) -0.0007(18) -0.0025(15) -0.0046(18)
N3L 0.034(2) 0.051(3) 0.037(2) -0.007(2) 0.0111(19) 0.007(2)
O1M 0.045(3) 0.074(3) 0.063(3) 0.006(3) 0.006(2) 0.008(2)
C1M 0.044(4) 0.100(6) 0.063(4) 0.016(4) 0.004(3) 0.012(4)
O2M 0.075(3) 0.060(3) 0.075(3) -0.004(3) 0.008(2) -0.014(3)
C2M 0.078(5) 0.058(5) 0.071(5) 0.005(4) 0.000(4) -0.010(4)
O3M 0.075(3) 0.066(3) 0.072(3) -0.018(3) -0.011(3) 0.015(3)
C3M 0.084(5) 0.049(4) 0.088(5) -0.010(4) -0.020(4) 0.012(4)
O4M 0.088(4) 0.068(3) 0.070(3) 0.002(3) 0.009(3) 0.013(3)
C4M 0.088(6) 0.076(6) 0.109(7) 0.008(5) 0.012(5) 0.018(5)
O5M 0.068(3) 0.110(5) 0.107(4) 0.009(4) 0.014(3) -0.018(4)
C5M 0.114(8) 0.113(8) 0.129(8) -0.018(7) -0.007(6) -0.006(6)
O6M 0.081(3) 0.080(4) 0.052(3) 0.009(3) 0.006(2) 0.002(3)
C6M 0.079(5) 0.079(5) 0.073(5) 0.011(4) 0.016(4) 0.009(4)
O7M 0.108(4) 0.061(3) 0.061(3) -0.007(3) 0.013(3) -0.047(3)
C7M 0.079(5) 0.062(5) 0.066(4) -0.012(4) 0.015(4) -0.023(4)
O8M 0.095(4) 0.154(6) 0.060(3) 0.005(3) 0.000(3) -0.022(4)
C8M 0.085(6) 0.087(7) 0.132(8) -0.028(6) 0.007(6) -0.005(5)
O9M 0.127(5) 0.118(5) 0.068(3) -0.014(3) -0.040(3) 0.038(4)
C9M 0.091(6) 0.136(9) 0.075(5) -0.003(5) 0.002(4) 0.043(6)
O10M 0.123(5) 0.098(4) 0.078(4) 0.013(3) 0.036(3) 0.002(4)
C10M 0.129(9) 0.128(9) 0.100(7) 0.013(6) 0.007(6) 0.009(7)
O11M 0.153(6) 0.094(5) 0.077(4) -0.018(3) 0.023(4) 0.004(4)
C11M 0.148(9) 0.138(10) 0.099(7) -0.037(7) -0.011(6) -0.034(8)
O12M 0.169(7) 0.133(6) 0.116(5) -0.034(5) -0.023(5) 0.058(5)
C12M 0.305(18) 0.192(14) 0.097(8) 0.004(9) 0.003(10) 0.141(13)
O13M 0.126(6) 0.124(6) 0.141(5) 0.033(5) 0.015(4) -0.008(4)
C13M 0.066(6) 0.222(13) 0.189(10) 0.122(10) 0.055(6) 0.010(7)
O14M 0.129(6) 0.164(8) 0.225(8) 0.067(7) 0.058(6) 0.005(6)
C14M 0.099(8) 0.165(13) 0.35(2) 0.133(13) 0.078(10) 0.068(9)
O15M 0.127(13) 0.073(10) 0.127(13) -0.023(9) -0.072(11) 0.045(8)
C15M 0.077(16) 0.083(17) 0.083(17) -0.016(12) -0.001(10) 0.000(12)
O16M 0.084(9) 0.177(17) 0.090(10) 0.011(12) 0.032(8) 0.042(11)
C16M 0.067(13) 0.046(12) 0.104(17) -0.003(13) 0.017(11) 0.025(10)
O18M 0.092(4) 0.123(6) 0.141(6) 0.010(4) -0.008(4) -0.020(4)
C18M 0.147(9) 0.105(8) 0.134(8) 0.033(7) 0.056(7) 0.031(7)
O19M 0.112(13) 0.063(9) 0.31(2) -0.001(11) 0.175(15) 0.009(8)
C19M 0.040(13) 0.054(11) 0.100(17) 0.000(11) -0.004(11) 0.010(10)
O21M 0.17(2) 0.13(2) 0.43(5) -0.17(3) 0.15(3) -0.07(2)
C21M 0.12(2) 0.076(17) 0.31(4) 0.04(2) -0.14(2) -0.001(17)
O1O 0.162(15) 0.124(14) 0.34(2) -0.043(15) -0.189(16) 0.030(11)
C1O 0.031(5) 0.098(8) 0.085(7) -0.030(6) 0.036(5) 0.017(5)
C2O 0.031(5) 0.098(8) 0.085(7) -0.030(6) 0.036(5) 0.017(5)
O1P 0.38(5) 0.083(14) 0.22(3) -0.020(18) 0.08(3) -0.006(19)
C1P 0.095(15) 0.16(2) 0.34(4) -0.09(3) -0.01(3) 0.047(15)
C2P 0.095(15) 0.16(2) 0.34(4) -0.09(3) -0.01(3) 0.047(15)
C3P 0.79(10) 0.24(4) 0.22(4) -0.17(3) -0.37(6) 0.24(6)
C4P 0.32(4) 0.37(5) 0.096(18) -0.03(2) 0.01(2) 0.20(4)
O2W 0.031(10) 0.072(13) 0.094(8) 0.006(8) 0.049(8) 0.004(7)

loop_
_atom_type_symbol
_atom_type_description
_atom_type_scat_dispersion_real
_atom_type_scat_dispersion_imag
_atom_type_scat_source
C C 0.0033 0.0016 'International Tables Vol C Tables 4.2.6.8 and 6.1.1.4'
H H 0.0000 0.0000 'International Tables Vol C Tables 4.2.6.8 and 6.1.1.4'
N N 0.0061 0.0033 'International Tables Vol C Tables 4.2.6.8 and 6.1.1.4'
O O 0.0106 0.0060 'International Tables Vol C Tables 4.2.6.8 and 6.1.1.4'
Cl Cl 0.1484 0.1585 'International Tables Vol C Tables 4.2.6.8 and 6.1.1.4'
Cr Cr 0.3209 0.6236 'International Tables Vol C Tables 4.2.6.8 and 6.1.1.4'
Co Co 0.3494 0.9721 'International Tables Vol C Tables 4.2.6.8 and 6.1.1.4'

loop_
_geom_angle_atom_site_label_1
_geom_angle_atom_site_label_2
_geom_angle_atom_site_label_3
_geom_angle
O1A Cr O1C 87.27(12)
O1A Cr O1K 87.19(12)
O1C Cr O1K 93.25(12)
O1A Cr O1E 92.56(12)
O1C Cr O1E 88.00(12)
O1K Cr O1E 178.71(13)
O1A Cr O1I 94.18(12)
O1C Cr O1I 178.17(13)
O1K Cr O1I 87.94(13)
O1E Cr O1I 90.81(13)
O1A Cr O1G 179.16(13)
O1C Cr O1G 93.34(13)
O1K Cr O1G 92.21(12)
O1E Cr O1G 88.03(12)
O1I Cr O1G 85.22(13)
N2A Co1 O2B 87.55(13)
N2A Co1 N2L 175.82(15)
O2B Co1 N2L 95.25(13)
N2A Co1 O2L 90.06(13)
O2B Co1 O2L 175.80(12)
N2L Co1 O2L 87.33(14)
N2A Co1 O2A 84.72(14)
O2B Co1 O2A 92.22(13)
N2L Co1 O2A 92.05(13)
O2L Co1 O2A 90.99(13)
N2A Co1 O1K 84.69(13)
O2B Co1 O1K 87.37(12)
N2L Co1 O1K 98.52(13)
O2L Co1 O1K 88.97(12)
O2A Co1 O1K 169.41(11)
N2C Co2 N2B 172.87(16)
N2C Co2 O2B 91.18(13)
N2B Co2 O2B 87.37(14)
N2C Co2 O2D 86.87(13)
N2B Co2 O2D 94.85(14)
O2B Co2 O2D 176.95(12)
N2C Co2 O2C 84.19(14)
N2B Co2 O2C 88.96(15)
O2B Co2 O2C 94.13(13)
O2D Co2 O2C 88.01(13)
N2C Co2 O1A 85.62(13)
N2B Co2 O1A 101.31(14)
O2B Co2 O1A 88.34(12)
O2D Co2 O1A 89.17(12)
O2C Co2 O1A 169.55(12)
N2E Co3 N2D 175.09(15)
N2E Co3 O2D 92.57(14)
N2D Co3 O2D 87.82(15)
N2E Co3 O2F 86.45(14)
N2D Co3 O2F 93.17(14)
O2D Co3 O2F 179.00(13)
N2E Co3 O2E 84.52(14)
N2D Co3 O2E 90.58(14)
O2D Co3 O2E 91.94(13)
O2F Co3 O2E 88.13(13)
N2E Co3 O1C 86.44(13)
N2D Co3 O1C 98.46(13)
O2D Co3 O1C 90.04(12)
O2F Co3 O1C 89.73(11)
O2E Co3 O1C 170.81(12)
N2G Co4 N2F 174.38(16)
N2G Co4 O2F 93.84(14)
N2F Co4 O2F 88.66(14)
N2G Co4 O2G 84.08(14)
N2F Co4 O2G 90.88(14)
O2F Co4 O2G 90.33(13)
N2G Co4 O2H 82.24(14)
N2F Co4 O2H 95.33(14)
O2F Co4 O2H 175.97(12)
O2G Co4 O2H 90.18(13)
N2G Co4 O1E 87.13(13)
N2F Co4 O1E 97.97(14)
O2F Co4 O1E 88.93(12)
O2G Co4 O1E 171.10(12)
O2H Co4 O1E 89.96(12)
N2I Co5 N2H 175.69(17)
N2I Co5 O2H 91.14(14)
N2H Co5 O2H 89.40(15)
N2I Co5 O2I 86.21(15)
N2H Co5 O2I 89.49(15)
O2H Co5 O2I 92.48(13)
N2I Co5 O2J 85.21(14)
N2H Co5 O2J 94.20(15)
O2H Co5 O2J 176.31(13)
O2I Co5 O2J 86.74(14)
N2I Co5 O1G 88.23(14)
N2H Co5 O1G 96.05(15)
O2H Co5 O1G 89.26(13)
O2I Co5 O1G 174.21(13)
O2J Co5 O1G 91.17(13)
N2K Co6 N2J 177.59(15)
N2K Co6 O2L 88.59(14)
N2J Co6 O2L 92.90(15)
N2K Co6 O2J 89.98(14)
N2J Co6 O2J 88.57(15)
O2L Co6 O2J 178.19(12)
N2K Co6 O2K 85.38(13)
N2J Co6 O2K 92.75(14)
O2L Co6 O2K 88.80(13)
O2J Co6 O2K 92.18(13)
N2K Co6 O1I 87.55(13)
N2J Co6 O1I 94.28(14)
O2L Co6 O1I 92.38(12)
O2J Co6 O1I 86.46(12)
O2K Co6 O1I 172.80(12)
C2A O2A Co1 121.5(3)
C6A N1A C2A 125.7(4)
C6A N1A H1A 117.2
C2A N1A H1A 117.2
O2A C2A N1A 117.4(4)
O2A C2A C3A 126.5(5)
N1A C2A C3A 116.1(4)
C4A C3A C2A 119.2(5)
C4A C3A C8A 122.8(5)
C2A C3A C8A 117.9(4)
C3A C4A C5A 119.4(5)
C3A C4A C7A 124.2(5)
C5A C4A C7A 116.4(5)
C6A C5A C4A 122.2(5)
C6A C5A H5A 118.9
C4A C5A H5A 118.9
C5A C6A N1A 116.9(5)
C5A C6A C11A 124.0(5)
N1A C6A C11A 119.0(5)
C4A C7A H7A1 109.5
C4A C7A H7A2 109.5
H7A1 C7A H7A2 109.5
C4A C7A H7A3 109.5
H7A1 C7A H7A3 109.5
H7A2 C7A H7A3 109.5
C12A C11A C16A 119.1(5)
C12A C11A C6A 120.2(5)
C16A C11A C6A 120.6(5)
C11A C12A C13A 120.6(6)
C11A C12A H12A 119.7
C13A C12A H12A 119.7
C14A C13A C12A 120.4(6)
C14A C13A H13A 119.8
C12A C13A H13A 119.8
C15A C14A C13A 119.4(6)
C15A C14A H14A 120.3
C13A C14A H14A 120.3
C14A C15A C16A 120.7(6)
C14A C15A H15A 119.6
C16A C15A H15A 119.6
C11A C16A C15A 119.8(6)
C11A C16A H16A 120.1
C15A C16A H16A 120.1
N2A C8A N3A 121.1(4)
N2A C8A C3A 120.1(4)
N3A C8A C3A 118.7(4)
C8A N2A O1A 113.5(3)
C8A N2A Co1 129.7(3)
O1A N2A Co1 113.2(2)
N2A O1A Cr 109.5(2)
N2A O1A Co2 108.5(2)
Cr O1A Co2 113.28(14)
C8A N3A H3A1 120.0
C8A N3A H3A2 120.0
H3A1 N3A H3A2 120.0
C2B O2B Co1 124.0(3)
C2B O2B Co2 114.7(3)
Co1 O2B Co2 114.44(15)
C2B N1B C6B 119.3(4)
O2B C2B N1B 116.3(4)
O2B C2B C3B 121.7(4)
N1B C2B C3B 122.1(4)
C4B C3B C2B 118.9(4)
C4B C3B C8B 121.1(4)
C2B C3B C8B 119.9(4)
C3B C4B C5B 117.6(5)
C3B C4B C7B 123.6(5)
C5B C4B C7B 118.7(5)
C4B C5B C6B 121.2(5)
C4B C5B H5B 119.4
C6B C5B H5B 119.4
N1B C6B C5B 120.7(5)
N1B C6B C11B 116.6(5)
C5B C6B C11B 122.7(5)
C4B C7B H7B1 109.5
C4B C7B H7B2 109.5
H7B1 C7B H7B2 109.5
C4B C7B H7B3 109.5
H7B1 C7B H7B3 109.5
H7B2 C7B H7B3 109.5
C12B C11B C16B 117.8(6)
C12B C11B C6B 121.2(5)
C16B C11B C6B 120.9(6)
C11B C12B C13B 122.3(7)
C11B C12B H12B 118.9
C13B C12B H12B 118.9
C14B C13B C12B 119.0(8)
C14B C13B H13B 120.5
C12B C13B H13B 120.5
C15B C14B C13B 119.8(7)
C15B C14B H14B 120.1
C13B C14B H14B 120.1
C14B C15B C16B 121.3(8)
C14B C15B H15B 119.4
C16B C15B H15B 119.4
C11B C16B C15B 119.7(7)
C11B C16B H16B 120.1
C15B C16B H16B 120.1
N2B C8B N3B 122.9(5)
N2B C8B C3B 117.7(4)
N3B C8B C3B 119.4(5)
C8B N2B O1B 110.7(4)
C8B N2B Co2 123.1(3)
O1B N2B Co2 120.5(3)
N2B O1B H1B 109.5
C8B N3B H3B1 120.0
C8B N3B H3B2 120.0
H3B1 N3B H3B2 120.0
C2C O2C Co2 120.7(3)
C6C N1C C2C 124.7(4)
C6C N1C H1C 117.7
C2C N1C H1C 117.7
O2C C2C N1C 116.5(4)
O2C C2C C3C 126.3(5)
N1C C2C C3C 117.2(4)
C4C C3C C2C 118.9(5)
C4C C3C C8C 122.5(4)
C2C C3C C8C 118.4(4)
C3C C4C C5C 118.8(5)
C3C C4C C7C 124.3(5)
C5C C4C C7C 116.9(5)
C6C C5C C4C 122.7(5)
C6C C5C H5C 118.7
C4C C5C H5C 118.7
C5C C6C N1C 117.5(5)
C5C C6C C11C 125.2(5)
N1C C6C C11C 117.3(5)
C4C C7C H7C1 109.5
C4C C7C H7C2 109.5
H7C1 C7C H7C2 109.5
C4C C7C H7C3 109.5
H7C1 C7C H7C3 109.5
H7C2 C7C H7C3 109.5
C12C C11C C16C 119.6(6)
C12C C11C C6C 122.2(6)
C16C C11C C6C 118.1(6)
C11C C12C C13C 120.0(7)
C11C C12C H12C 120.0
C13C C12C H12C 120.0
C14C C13C C12C 120.4(7)
C14C C13C H13C 119.8
C12C C13C H13C 119.8
C15C C14C C13C 120.0(7)
C15C C14C H14C 120.0
C13C C14C H14C 120.0
C14C C15C C16C 121.0(7)
C14C C15C H15C 119.5
C16C C15C H15C 119.5
C11C C16C C15C 118.9(7)
C11C C16C H16C 120.5
C15C C16C H16C 120.5
N2C C8C N3C 122.4(5)
N2C C8C C3C 118.6(4)
N3C C8C C3C 119.0(4)
C8C N2C O1C 113.2(4)
C8C N2C Co2 130.9(3)
O1C N2C Co2 113.3(2)
N2C O1C Cr 110.0(2)
N2C O1C Co3 107.0(2)
Cr O1C Co3 111.88(14)
C8C N3C H3C1 120.0
C8C N3C H3C2 120.0
H3C1 N3C H3C2 120.0
C2D O2D Co3 116.4(3)
C2D O2D Co2 123.4(3)
Co3 O2D Co2 112.51(13)
C2D N1D C6D 118.9(5)
O2D C2D N1D 116.0(4)
O2D C2D C3D 122.2(4)
N1D C2D C3D 121.8(4)
C4D C3D C2D 118.9(5)
C4D C3D C8D 120.7(5)
C2D C3D C8D 120.3(4)
C5D C4D C3D 116.5(5)
C5D C4D C7D 120.1(5)
C3D C4D C7D 123.4(5)
C6D C5D C4D 122.9(5)
C6D C5D H5D 118.6
C4D C5D H5D 118.6
N1D C6D C5D 120.3(5)
N1D C6D C11D 117.5(6)
C5D C6D C11D 122.1(5)
C4D C7D H7D1 109.5
C4D C7D H7D2 109.5
H7D1 C7D H7D2 109.5
C4D C7D H7D3 109.5
H7D1 C7D H7D3 109.5
H7D2 C7D H7D3 109.5
C16D C11D C12D 117.6(6)
C16D C11D C6D 120.2(6)
C12D C11D C6D 122.1(7)
C11D C12D C13D 121.1(8)
C11D C12D H12D 119.4
C13D C12D H12D 119.4
C14D C13D C12D 121.5(8)
C14D C13D H13D 119.3
C12D C13D H13D 119.3
C13D C14D C15D 119.1(8)
C13D C14D H14D 120.4
C15D C14D H14D 120.4
C16D C15D C14D 120.1(8)
C16D C15D H15D 119.9
C14D C15D H15D 119.9
C11D C16D C15D 120.6(7)
C11D C16D H16D 119.7
C15D C16D H16D 119.7
N2D C8D N3D 122.7(5)
N2D C8D C3D 117.8(5)
N3D C8D C3D 119.5(5)
C8D N2D O1D 111.1(4)
C8D N2D Co3 124.2(4)
O1D N2D Co3 119.5(3)
N2D O1D H1D 109.5
C8D N3D H3D1 120.0
C8D N3D H3D2 120.0
H3D1 N3D H3D2 120.0
C2E O2E Co3 120.2(3)
C6E N1E C2E 124.5(5)
C6E N1E H1E 117.7
C2E N1E H1E 117.7
O2E C2E N1E 116.8(5)
O2E C2E C3E 126.6(4)
N1E C2E C3E 116.6(4)
C4E C3E C2E 118.3(4)
C4E C3E C8E 124.4(5)
C2E C3E C8E 117.2(4)
C3E C4E C5E 120.4(5)
C3E C4E C7E 123.6(5)
C5E C4E C7E 116.0(5)
C6E C5E C4E 121.5(5)
C6E C5E H5E 119.2
C4E C5E H5E 119.2
C5E C6E N1E 118.2(5)
C5E C6E C11E 124.6(5)
N1E C6E C11E 117.1(5)
C4E C7E H7E1 109.5
C4E C7E H7E2 109.5
H7E1 C7E H7E2 109.5
C4E C7E H7E3 109.5
H7E1 C7E H7E3 109.5
H7E2 C7E H7E3 109.5
C16E C11E C12E 120.0(6)
C16E C11E C6E 120.0(6)
C12E C11E C6E 120.0(6)
C13E C12E C11E 120.0(7)
C13E C12E H12E 120.0
C11E C12E H12E 120.0
C12E C13E C14E 118.5(8)
C12E C13E H13E 120.8
C14E C13E H13E 120.8
C15E C14E C13E 121.2(7)
C15E C14E H14E 119.4
C13E C14E H14E 119.4
C14E C15E C16E 119.3(8)
C14E C15E H15E 120.4
C16E C15E H15E 120.4
C11E C16E C15E 121.0(8)
C11E C16E H16E 119.5
C15E C16E H16E 119.5
N2E C8E N3E 122.7(4)
N2E C8E C3E 119.1(4)
N3E C8E C3E 118.2(4)
C8E N2E O1E 113.9(4)
C8E N2E Co3 130.2(3)
O1E N2E Co3 113.1(2)
N2E O1E Cr 108.4(2)
N2E O1E Co4 108.7(2)
Cr O1E Co4 111.46(13)
C8E N3E H3E1 120.0
C8E N3E H3E2 120.0
H3E1 N3E H3E2 120.0
C2F O2F Co4 117.5(3)
C2F O2F Co3 120.7(3)
Co4 O2F Co3 113.64(14)
C2F N1F C6F 119.1(4)
O2F C2F N1F 116.3(4)
O2F C2F C3F 121.9(4)
N1F C2F C3F 121.7(5)
C4F C3F C2F 118.7(5)
C4F C3F C8F 121.3(5)
C2F C3F C8F 120.0(4)
C3F C4F C5F 117.8(5)
C3F C4F C7F 124.1(5)
C5F C4F C7F 118.1(5)
C6F C5F C4F 120.9(5)
C6F C5F H5F 119.6
C4F C5F H5F 119.6
N1F C6F C5F 121.5(5)
N1F C6F C11F 116.0(5)
C5F C6F C11F 122.5(5)
C4F C7F H7F1 109.5
C4F C7F H7F2 109.5
H7F1 C7F H7F2 109.5
C4F C7F H7F3 109.5
H7F1 C7F H7F3 109.5
H7F2 C7F H7F3 109.5
C12F C11F C16F 118.2(6)
C12F C11F C6F 121.7(6)
C16F C11F C6F 120.1(5)
C13F C12F C11F 122.3(7)
C13F C12F H12F 118.9
C11F C12F H12F 118.9
C12F C13F C14F 118.9(7)
C12F C13F H13F 120.6
C14F C13F H13F 120.6
C13F C14F C15F 120.6(7)
C13F C14F H14F 119.7
C15F C14F H14F 119.7
C16F C15F C14F 118.6(7)
C16F C15F H15F 120.7
C14F C15F H15F 120.7
C11F C16F C15F 121.5(7)
C11F C16F H16F 119.3
C15F C16F H16F 119.3
N2F C8F N3F 122.6(5)
N2F C8F C3F 118.1(4)
N3F C8F C3F 119.3(5)
C8F N2F O1F 110.9(4)
C8F N2F Co4 122.7(3)
O1F N2F Co4 118.5(3)
N2F O1F H1F 109.5
C8F N3F H3F1 120.0
C8F N3F H3F2 120.0
H3F1 N3F H3F2 120.0
C2G O2G Co4 120.5(3)
C6G N1G C2G 124.8(5)
C6G N1G H1G 117.6
C2G N1G H1G 117.6
O2G C2G N1G 116.6(4)
O2G C2G C3G 126.4(5)
N1G C2G C3G 117.0(4)
C4G C3G C2G 118.6(5)
C4G C3G C8G 123.4(4)
C2G C3G C8G 117.9(4)
C3G C4G C5G 119.5(5)
C3G C4G C7G 123.7(5)
C5G C4G C7G 116.8(5)
C6G C5G C4G 122.6(5)
C6G C5G H5G 118.7
C4G C5G H5G 118.7
C5G C6G N1G 117.4(5)
C5G C6G C11G 123.7(5)
N1G C6G C11G 118.9(5)
C4G C7G H7G1 109.5
C4G C7G H7G2 109.5
H7G1 C7G H7G2 109.5
C4G C7G H7G3 109.5
H7G1 C7G H7G3 109.5
H7G2 C7G H7G3 109.5
C12G C11G C16G 118.7(6)
C12G C11G C6G 120.1(6)
C16G C11G C6G 121.0(5)
C11G C12G C13G 120.5(7)
C11G C12G H12G 119.7
C13G C12G H12G 119.7
C14G C13G C12G 119.6(7)
C14G C13G H13G 120.2
C12G C13G H13G 120.2
C13G C14G C15G 120.8(7)
C13G C14G H14G 119.6
C15G C14G H14G 119.6
C16G C15G C14G 120.0(7)
C16G C15G H15G 120.0
C14G C15G H15G 120.0
C15G C16G C11G 120.4(6)
C15G C16G H16G 119.8
C11G C16G H16G 119.8
N2G C8G N3G 122.7(5)
N2G C8G C3G 119.0(4)
N3G C8G C3G 118.3(4)
C8G N2G O1G 113.9(4)
C8G N2G Co4 130.6(3)
O1G N2G Co4 113.1(3)
N2G O1G Co5 110.8(2)
N2G O1G Cr 106.1(2)
Co5 O1G Cr 113.77(15)
C8G N3G H3G1 120.0
C8G N3G H3G2 120.0
H3G1 N3G H3G2 120.0
C2H O2H Co5 117.7(3)
C2H O2H Co4 119.7(3)
Co5 O2H Co4 115.03(15)
C2H N1H C6H 119.3(4)
O2H C2H N1H 115.4(4)
O2H C2H C3H 122.5(4)
N1H C2H C3H 122.0(5)
C4H C3H C2H 118.3(4)
C4H C3H C8H 122.6(5)
C2H C3H C8H 119.0(4)
C5H C4H C3H 117.4(5)
C5H C4H C7H 118.5(5)
C3H C4H C7H 124.1(5)
C6H C5H C4H 121.9(5)
C6H C5H H5H 119.1
C4H C5H H5H 119.1
N1H C6H C5H 120.8(5)
N1H C6H C11H 116.8(5)
C5H C6H C11H 122.4(5)
C4H C7H H7H1 109.5
C4H C7H H7H2 109.5
H7H1 C7H H7H2 109.5
C4H C7H H7H3 109.5
H7H1 C7H H7H3 109.5
H7H2 C7H H7H3 109.5
C12H C11H C16H 118.4(5)
C12H C11H C6H 121.0(5)
C16H C11H C6H 120.6(5)
C11H C12H C13H 120.0(6)
C11H C12H H12H 120.0
C13H C12H H12H 120.0
C14H C13H C12H 120.0(6)
C14H C13H H13H 120.0
C12H C13H H13H 120.0
C13H C14H C15H 120.6(6)
C13H C14H H14H 119.7
C15H C14H H14H 119.7
C16H C15H C14H 119.5(6)
C16H C15H H15H 120.2
C14H C15H H15H 120.3
C15H C16H C11H 121.4(6)
C15H C16H H16H 119.3
C11H C16H H16H 119.3
N2H C8H N3H 121.5(5)
N2H C8H C3H 119.7(5)
N3H C8H C3H 118.7(5)
C8H N2H O1H 112.4(4)
C8H N2H Co5 124.7(3)
O1H N2H Co5 119.3(3)
N2H O1H H1H 109.5
C8H N3H H3H1 120.0
C8H N3H H3H2 120.0
H3H1 N3H H3H2 120.0
C2I O2I Co5 120.4(3)
C6I N1I C2I 124.1(5)
C6I N1I H1I 118.0
C2I N1I H1I 118.0
O2I C2I N1I 116.3(4)
O2I C2I C3I 126.1(5)
N1I C2I C3I 117.6(4)
C4I C3I C2I 118.3(5)
C4I C3I C8I 124.1(5)
C2I C3I C8I 117.6(4)
C3I C4I C5I 119.3(5)
C3I C4I C7I 124.5(5)
C5I C4I C7I 116.2(5)
C6I C5I C4I 121.4(5)
C6I C5I H5I 119.3
C4I C5I H5I 119.3
N1I C6I C5I 118.7(5)
N1I C6I C11I 117.6(5)
C5I C6I C11I 123.6(5)
C4I C7I H7I1 110.6
C4I C7I H7I2 107.9
H7I1 C7I H7I2 109.5
C4I C7I H7I3 110.0
H7I1 C7I H7I3 109.5
H7I2 C7I H7I3 109.5
C16I C11I C12I 118.6(6)
C16I C11I C6I 121.1(6)
C12I C11I C6I 120.3(6)
C11I C12I C13I 121.3(7)
C11I C12I H12I 119.3
C13I C12I H12I 119.3
C14I C13I C12I 118.6(7)
C14I C13I H13I 120.7
C12I C13I H13I 120.7
C13I C14I C15I 121.4(7)
C13I C14I H14I 119.3
C15I C14I H14I 119.3
C14I C15I C16I 118.7(7)
C14I C15I H15I 120.6
C16I C15I H15I 120.6
C11I C16I C15I 121.3(7)
C11I C16I H16I 119.4
C15I C16I H16I 119.4
N2I C8I N3I 121.5(5)
N2I C8I C3I 118.3(5)
N3I C8I C3I 120.1(4)
C8I N2I O1I 114.8(4)
C8I N2I Co5 130.2(4)
O1I N2I Co5 114.1(3)
N2I O1I Cr 109.6(2)
N2I O1I Co6 108.0(2)
Cr O1I Co6 112.03(14)
C8I N3I H3I1 120.0
C8I N3I H3I2 120.0
H3I1 N3I H3I2 120.0
C2J O2J Co5 121.0(3)
C2J O2J Co6 115.1(3)
Co5 O2J Co6 115.87(14)
C2J N1J C6J 118.8(5)
O2J C2J N1J 116.1(4)
O2J C2J C3J 121.3(5)
N1J C2J C3J 122.6(4)
C4J C3J C2J 118.2(5)
C4J C3J C8J 121.2(5)
C2J C3J C8J 120.6(4)
C5J C4J C3J 117.8(5)
C5J C4J C7J 118.4(5)
C3J C4J C7J 123.7(5)
C4J C5J C6J 121.8(5)
C4J C5J H5J 119.1
C6J C5J H5J 119.1
N1J C6J C5J 120.4(5)
N1J C6J C11J 116.4(5)
C5J C6J C11J 123.2(5)
C4J C7J H7J1 109.5
C4J C7J H7J2 109.5
H7J1 C7J H7J2 109.5
C4J C7J H7J3 109.5
H7J1 C7J H7J3 109.5
H7J2 C7J H7J3 109.5
C16J C11J C12J 117.6(5)
C16J C11J C6J 122.7(5)
C12J C11J C6J 119.8(6)
C13J C12J C11J 120.8(6)
C13J C12J H12J 119.6
C11J C12J H12J 119.6
C14J C13J C12J 121.0(6)
C14J C13J H13J 119.5
C12J C13J H13J 119.5
C13J C14J C15J 119.9(6)
C13J C14J H14J 120.1
C15J C14J H14J 120.1
C16J C15J C14J 119.1(6)
C16J C15J H15J 120.5
C14J C15J H15J 120.5
C11J C16J C15J 121.6(6)
C11J C16J H16J 119.2
C15J C16J H16J 119.2
N2J C8J N3J 123.1(5)
N2J C8J C3J 117.3(5)
N3J C8J C3J 119.6(5)
C8J N2J O1J 111.5(4)
C8J N2J Co6 123.3(4)
O1J N2J Co6 119.7(3)
N2J O1J H1J 109.5
C8J N3J H3J1 120.0
C8J N3J H3J2 120.0
H3J1 N3J H3J2 120.0
C2K O2K Co6 122.1(3)
C6K N1K C2K 125.3(4)
C6K N1K H1K 117.3
C2K N1K H1K 117.3
O2K C2K N1K 116.8(4)
O2K C2K C3K 126.9(4)
N1K C2K C3K 116.2(4)
C4K C3K C2K 119.0(4)
C4K C3K C8K 123.7(4)
C2K C3K C8K 117.2(4)
C3K C4K C5K 118.7(5)
C3K C4K C7K 124.4(4)
C5K C4K C7K 116.8(4)
C6K C5K C4K 122.4(5)
C6K C5K H5K 118.8
C4K C5K H5K 118.8
C5K C6K N1K 117.8(4)
C5K C6K C11K 123.7(5)
N1K C6K C11K 118.5(5)
C4K C7K H7K1 109.5
C4K C7K H7K2 109.5
H7K1 C7K H7K2 109.5
C4K C7K H7K3 109.5
H7K1 C7K H7K3 109.5
H7K2 C7K H7K3 109.5
C12K C11K C16K 118.3(5)
C12K C11K C6K 120.8(5)
C16K C11K C6K 120.8(5)
C11K C12K C13K 121.2(6)
C11K C12K H12K 119.4
C13K C12K H12K 119.4
C14K C13K C12K 119.5(6)
C14K C13K H13K 120.3
C12K C13K H13K 120.3
C15K C14K C13K 120.2(6)
C15K C14K H14K 119.9
C13K C14K H14K 119.9
C14K C15K C16K 120.5(6)
C14K C15K H15K 119.8
C16K C15K H15K 119.8
C11K C16K C15K 120.4(6)
C11K C16K H16K 119.8
C15K C16K H16K 119.8
N2K C8K N3K 120.9(4)
N2K C8K C3K 120.2(4)
N3K C8K C3K 118.9(4)
C8K N2K O1K 114.7(4)
C8K N2K Co6 130.5(3)
O1K N2K Co6 113.0(2)
N2K O1K Cr 110.5(2)
N2K O1K Co1 105.9(2)
Cr O1K Co1 112.61(13)
C8K N3K H3K1 120.0
C8K N3K H3K2 120.0
H3K1 N3K H3K2 120.0
C2L O2L Co6 121.9(3)
C2L O2L Co1 116.6(3)
Co6 O2L Co1 112.48(14)
C2L N1L C6L 118.1(4)
O2L C2L N1L 115.9(4)
O2L C2L C3L 122.3(4)
N1L C2L C3L 121.8(4)
C4L C3L C2L 119.2(4)
C4L C3L C8L 120.6(5)
C2L C3L C8L 120.2(4)
C3L C4L C5L 118.0(5)
C3L C4L C7L 123.7(5)
C5L C4L C7L 118.3(5)
C6L C5L C4L 120.6(5)
C6L C5L H5L 119.7
C4L C5L H5L 119.7
N1L C6L C5L 121.6(5)
N1L C6L C11L 117.0(5)
C5L C6L C11L 121.3(5)
C4L C7L H7L1 109.5
C4L C7L H7L2 109.5
H7L1 C7L H7L2 109.5
C4L C7L H7L3 109.5
H7L1 C7L H7L3 109.5
H7L2 C7L H7L3 109.5
C12L C11L C16L 118.3(6)
C12L C11L C6L 121.6(6)
C16L C11L C6L 120.1(5)
C11L C12L C13L 121.4(7)
C11L C12L H12L 119.3
C13L C12L H12L 119.3
C14L C13L C12L 120.7(7)
C14L C13L H13L 119.7
C12L C13L H13L 119.7
C13L C14L C15L 119.5(7)
C13L C14L H14L 120.2
C15L C14L H14L 120.2
C14L C15L C16L 120.2(8)
C14L C15L H15L 119.9
C16L C15L H15L 119.9
C11L C16L C15L 119.9(7)
C11L C16L H16L 120.1
C15L C16L H16L 120.1
N2L C8L N3L 123.5(4)
N2L C8L C3L 117.1(4)
N3L C8L C3L 119.4(4)
C8L N2L O1L 110.2(4)
C8L N2L Co1 123.0(3)
O1L N2L Co1 119.2(3)
N2L O1L H1L 109.5
C8L N3L H3L1 120.0
C8L N3L H3L2 120.0
H3L1 N3L H3L2 120.0
C1M O1M H1M 109.5
O1M C1M H1M1 109.5
O1M C1M H1M2 109.5
H1M1 C1M H1M2 109.5
O1M C1M H1M3 109.5
H1M1 C1M H1M3 109.5
H1M2 C1M H1M3 109.5
C2M O2M H2M 109.5
O2M C2M H2M1 109.5
O2M C2M H2M2 109.5
H2M1 C2M H2M2 109.5
O2M C2M H2M3 109.5
H2M1 C2M H2M3 109.5
H2M2 C2M H2M3 109.5
C3M O3M H3M 109.5
O3M C3M H3M1 109.5
O3M C3M H3M2 109.5
H3M1 C3M H3M2 109.5
O3M C3M H3M3 109.5
H3M1 C3M H3M3 109.5
H3M2 C3M H3M3 109.5
C4M O4M H4M 109.5
O4M C4M H4M1 109.5
O4M C4M H4M2 109.5
H4M1 C4M H4M2 109.5
O4M C4M H4M3 109.5
H4M1 C4M H4M3 109.5
H4M2 C4M H4M3 109.5
C5M O5M H5M 109.5
O5M C5M H5M1 109.5
O5M C5M H5M2 109.5
H5M1 C5M H5M2 109.5
O5M C5M H5M3 109.5
H5M1 C5M H5M3 109.5
H5M2 C5M H5M3 109.5
C6M O6M H6M 109.5
O6M C6M H6M1 109.5
O6M C6M H6M2 109.5
H6M1 C6M H6M2 109.5
O6M C6M H6M3 109.5
H6M1 C6M H6M3 109.5
H6M2 C6M H6M3 109.5
C7M O7M H7M 109.5
O7M C7M H7M1 109.5
O7M C7M H7M2 109.5
H7M1 C7M H7M2 109.5
O7M C7M H7M3 109.5
H7M1 C7M H7M3 109.5
H7M2 C7M H7M3 109.5
C8M O8M H8M 109.5
O8M C8M H8M1 109.5
O8M C8M H8M2 109.5
H8M1 C8M H8M2 109.5
O8M C8M H8M3 109.5
H8M1 C8M H8M3 109.5
H8M2 C8M H8M3 109.5
C9M O9M H9M 109.8
O9M C9M H9M1 109.5
O9M C9M H9M2 109.5
H9M1 C9M H9M2 109.5
O9M C9M H9M3 109.5
H9M1 C9M H9M3 109.5
H9M2 C9M H9M3 109.5
C10M O10M H10M 109.5
O10M C10M H10A 109.5
O10M C10M H10B 109.5
H10A C10M H10B 109.5
O10M C10M H10C 109.5
H10A C10M H10C 109.5
H10B C10M H10C 109.5
C11M O11M H11M 109.6
O11M C11M H11A 109.4
O11M C11M H11B 109.5
H11A C11M H11B 109.5
O11M C11M H11C 109.5
H11A C11M H11C 109.5
H11B C11M H11C 109.5
C12M O12M H12M 109.5
O12M C12M H12N 109.5
O12M C12M H12O 109.5
H12N C12M H12O 109.5
O12M C12M H12P 109.5
H12N C12M H12P 109.5
H12O C12M H12P 109.5
C13M O13M H13M 109.5
O13M C13M H13N 109.5
O13M C13M H13O 109.5
H13N C13M H13O 109.5
O13M C13M H13P 109.5
H13N C13M H13P 109.5
H13O C13M H13P 109.5
C14M O14M H14M 109.5
O14M C14M H14N 109.5
O14M C14M H14O 109.5
H14N C14M H14O 109.5
O14M C14M H14P 109.5
H14N C14M H14P 109.5
H14O C14M H14P 109.5
C15M O15M H15M 107.1
O15M C15M H15N 109.5
O15M C15M H15O 109.5
H15N C15M H15O 109.5
O15M C15M H15P 109.5
H15N C15M H15P 109.5
H15O C15M H15P 109.5
C16M O16M H16M 108.5
O16M C16M H16P 110.8
O16M C16M H16Q 115.3
H16P C16M H16Q 109.5
O16M C16M H16R 102.0
H16P C16M H16R 109.5
H16Q C16M H16R 109.5
C18M O18M H18M 109.5
O18M C18M H18A 109.5
O18M C18M H18B 109.5
H18A C18M H18B 109.5
O18M C18M H18C 109.5
H18A C18M H18C 109.5
H18B C18M H18C 109.5
C19M O19M H19M 109.3
O19M C19M H19A 109.6
O19M C19M H19B 109.4
H19A C19M H19B 109.5
O19M C19M H19C 109.4
H19A C19M H19C 109.5
H19B C19M H19C 109.5
C20M O20M H20M 109.8
C20M O20M H20C 41.8
H20M O20M H20C 113.0
O20M C20M H20A 146.8
O20M C20M H20B 92.7
H20A C20M H20B 109.5
O20M C20M H20C 38.0
H20A C20M H20C 109.5
H20B C20M H20C 109.5
C21M O21M H21M 109.5
O21M C21M H21A 107.1
O21M C21M H21B 119.7
H21A C21M H21B 109.5
O21M C21M H21C 101.1
H21A C21M H21C 109.5
H21B C21M H21C 109.5
C1O O1O C3O 112.6(13)
O1O C1O C2O 121.7(11)
O1O C1O H1O1 106.9
C2O C1O H1O1 106.9
O1O C1O H1O2 106.9
C2O C1O H1O2 106.9
H1O1 C1O H1O2 106.7
C1O C2O H2O1 107.4
C1O C2O H2O2 107.9
H2O1 C2O H2O2 109.5
C1O C2O H2O3 113.1
H2O1 C2O H2O3 109.5
H2O2 C2O H2O3 109.5
O1O C3O C4O 148(2)
O1O C3O H3O1 99.7
C4O C3O H3O1 99.7
O1O C3O H3O2 99.7
C4O C3O H3O2 99.7
H3O1 C3O H3O2 104.1
C3O C4O H4O1 109.5
C3O C4O H4O2 109.5
H4O1 C4O H4O2 109.5
C3O C4O H4O3 109.5
H4O1 C4O H4O3 109.5
H4O2 C4O H4O3 109.5
C3P O1P C1P 127(2)
O1P C1P C2P 136(3)
O1P C1P H1P1 103.3
C2P C1P H1P1 103.3
O1P C1P H1P2 103.3
C2P C1P H1P2 103.3
H1P1 C1P H1P2 105.2
C1P C2P H2P1 109.5
C1P C2P H2P2 109.5
H2P1 C2P H2P2 109.5
C1P C2P H2P3 109.5
H2P1 C2P H2P3 109.5
H2P2 C2P H2P3 109.5
O1P C3P C4P 98(2)
O1P C3P H3P1 112.2
C4P C3P H3P1 112.2
O1P C3P H3P2 112.2
C4P C3P H3P2 112.2
H3P1 C3P H3P2 109.8
C3P C4P H4P1 109.5
C3P C4P H4P2 109.5
H4P1 C4P H4P2 109.5
C3P C4P H4P3 109.5
H4P1 C4P H4P3 109.5
H4P2 C4P H4P3 109.5
H1W1 O1W H2W1 156.7
H1W2 O2W H2W2 114.5

loop_
_geom_bond_atom_site_label_1
_geom_bond_atom_site_label_2
_geom_bond_distance
Cr O1A 1.989(3)
Cr O1C 1.997(3)
Cr O1K 2.004(3)
Cr O1E 2.007(3)
Cr O1I 2.020(3)
Cr O1G 2.056(3)
Co1 N2A 2.028(4)
Co1 O2B 2.071(3)
Co1 N2L 2.074(4)
Co1 O2L 2.084(3)
Co1 O2A 2.107(3)
Co1 O1K 2.206(3)
Co2 N2C 2.017(4)
Co2 N2B 2.058(4)
Co2 O2B 2.080(3)
Co2 O2D 2.100(3)
Co2 O2C 2.110(3)
Co2 O1A 2.180(3)
Co3 N2E 2.008(4)
Co3 N2D 2.035(4)
Co3 O2D 2.069(3)
Co3 O2F 2.085(3)
Co3 O2E 2.102(3)
Co3 O1C 2.179(3)
Co4 N2G 2.013(4)
Co4 N2F 2.042(4)
Co4 O2F 2.062(3)
Co4 O2G 2.111(3)
Co4 O2H 2.146(3)
Co4 O1E 2.167(3)
Co5 N2I 1.938(4)
Co5 N2H 1.983(4)
Co5 O2H 1.988(3)
Co5 O2I 1.997(3)
Co5 O2J 2.027(3)
Co5 O1G 2.054(3)
Co6 N2K 1.989(4)
Co6 N2J 2.030(4)
Co6 O2L 2.044(3)
Co6 O2J 2.046(3)
Co6 O2K 2.049(3)
Co6 O1I 2.143(3)
O2A C2A 1.249(5)
N1A C6A 1.354(6)
N1A C2A 1.378(6)
N1A H1A 0.8800
C2A C3A 1.439(7)
C3A C4A 1.376(7)
C3A C8A 1.485(7)
C4A C5A 1.413(7)
C4A C7A 1.511(7)
C5A C6A 1.353(7)
C5A H5A 0.9500
C6A C11A 1.480(7)
C7A H7A1 0.9800
C7A H7A2 0.9800
C7A H7A3 0.9800
C11A C12A 1.382(8)
C11A C16A 1.395(8)
C12A C13A 1.393(8)
C12A H12A 0.9500
C13A C14A 1.390(9)
C13A H13A 0.9500
C14A C15A 1.368(8)
C14A H14A 0.9500
C15A C16A 1.407(7)
C15A H15A 0.9500
C16A H16A 0.9500
C8A N2A 1.293(5)
C8A N3A 1.362(6)
N2A O1A 1.409(4)
N3A H3A1 0.8800
N3A H3A2 0.8800
O2B C2B 1.318(5)
N1B C2B 1.341(6)
N1B C6B 1.343(6)
C2B C3B 1.417(6)
C3B C4B 1.381(7)
C3B C8B 1.498(7)
C4B C5B 1.389(7)
C4B C7B 1.505(7)
C5B C6B 1.394(7)
C5B H5B 0.9500
C6B C11B 1.494(7)
C7B H7B1 0.9800
C7B H7B2 0.9800
C7B H7B3 0.9800
C11B C12B 1.380(8)
C11B C16B 1.382(8)
C12B C13B 1.383(8)
C12B H12B 0.9500
C13B C14B 1.367(11)
C13B H13B 0.9500
C14B C15B 1.364(11)
C14B H14B 0.9500
C15B C16B 1.390(9)
C15B H15B 0.9500
C16B H16B 0.9500
C8B N2B 1.301(6)
C8B N3B 1.335(6)
N2B O1B 1.427(5)
O1B H1B 0.8400
N3B H3B1 0.8800
N3B H3B2 0.8800
O2C C2C 1.252(5)
N1C C6C 1.364(6)
N1C C2C 1.375(6)
N1C H1C 0.8800
C2C C3C 1.435(7)
C3C C4C 1.395(7)
C3C C8C 1.493(7)
C4C C5C 1.412(7)
C4C C7C 1.503(7)
C5C C6C 1.348(7)
C5C H5C 0.9500
C6C C11C 1.484(7)
C7C H7C1 0.9800
C7C H7C2 0.9800
C7C H7C3 0.9800
C11C C12C 1.379(8)
C11C C16C 1.392(8)
C12C C13C 1.398(8)
C12C H12C 0.9500
C13C C14C 1.374(10)
C13C H13C 0.9500
C14C C15C 1.353(10)
C14C H14C 0.9500
C15C C16C 1.414(9)
C15C H15C 0.9500
C16C H16C 0.9500
C8C N2C 1.297(6)
C8C N3C 1.352(6)
N2C O1C 1.421(5)
N3C H3C1 0.8800
N3C H3C2 0.8800
O2D C2D 1.309(5)
N1D C2D 1.346(6)
N1D C6D 1.362(6)
C2D C3D 1.419(7)
C3D C4D 1.399(7)
C3D C8D 1.487(7)
C4D C5D 1.384(8)
C4D C7D 1.507(8)
C5D C6D 1.371(8)
C5D H5D 0.9500
C6D C11D 1.469(8)
C7D H7D1 0.9800
C7D H7D2 0.9800
C7D H7D3 0.9800
C11D C16D 1.366(9)
C11D C12D 1.385(8)
C12D C13D 1.386(9)
C12D H12D 0.9500
C13D C14D 1.314(10)
C13D H13D 0.9500
C14D C15D 1.395(10)
C14D H14D 0.9500
C15D C16D 1.391(9)
C15D H15D 0.9500
C16D H16D 0.9500
C8D N2D 1.299(6)
C8D N3D 1.343(6)
N2D O1D 1.418(5)
O1D H1D 0.8400
N3D H3D1 0.8800
N3D H3D2 0.8800
O2E C2E 1.242(6)
N1E C6E 1.356(7)
N1E C2E 1.384(6)
N1E H1E 0.8800
C2E C3E 1.457(7)
C3E C4E 1.377(7)
C3E C8E 1.481(6)
C4E C5E 1.407(7)
C4E C7E 1.523(7)
C5E C6E 1.356(8)
C5E H5E 0.9500
C6E C11E 1.493(7)
C7E H7E1 0.9800
C7E H7E2 0.9800
C7E H7E3 0.9800
C11E C16E 1.365(9)
C11E C12E 1.394(9)
C12E C13E 1.391(9)
C12E H12E 0.9500
C13E C14E 1.413(11)
C13E H13E 0.9500
C14E C15E 1.357(11)
C14E H14E 0.9500
C15E C16E 1.395(8)
C15E H15E 0.9500
C16E H16E 0.9500
C8E N2E 1.301(5)
C8E N3E 1.337(6)
N2E O1E 1.423(4)
N3E H3E1 0.8800
N3E H3E2 0.8800
O2F C2F 1.315(5)
N1F C2F 1.345(6)
N1F C6F 1.351(6)
C2F C3F 1.423(7)
C3F C4F 1.384(7)
C3F C8F 1.484(7)
C4F C5F 1.403(7)
C4F C7F 1.504(7)
C5F C6F 1.371(7)
C5F H5F 0.9500
C6F C11F 1.483(7)
C7F H7F1 0.9800
C7F H7F2 0.9800
C7F H7F3 0.9800
C11F C12F 1.379(8)
C11F C16F 1.383(8)
C12F C13F 1.371(9)
C12F H12F 0.9500
C13F C14F 1.389(10)
C13F H13F 0.9500
C14F C15F 1.394(10)
C14F H14F 0.9500
C15F C16F 1.389(8)
C15F H15F 0.9500
C16F H16F 0.9500
C8F N2F 1.308(6)
C8F N3F 1.343(6)
N2F O1F 1.430(5)
O1F H1F 0.8400
N3F H3F1 0.8800
N3F H3F2 0.8800
O2G C2G 1.238(5)
N1G C6G 1.367(6)
N1G C2G 1.381(6)
N1G H1G 0.8800
C2G C3G 1.449(7)
C3G C4G 1.397(7)
C3G C8G 1.484(7)
C4G C5G 1.401(7)
C4G C7G 1.513(7)
C5G C6G 1.360(7)
C5G H5G 0.9500
C6G C11G 1.479(7)
C7G H7G1 0.9800
C7G H7G2 0.9800
C7G H7G3 0.9800
C11G C12G 1.384(8)
C11G C16G 1.406(8)
C12G C13G 1.401(8)
C12G H12G 0.9500
C13G C14G 1.370(10)
C13G H13G 0.9500
C14G C15G 1.380(9)
C14G H14G 0.9500
C15G C16G 1.378(8)
C15G H15G 0.9500
C16G H16G 0.9500
C8G N2G 1.304(6)
C8G N3G 1.354(6)
N2G O1G 1.421(5)
N3G H3G1 0.8800
N3G H3G2 0.8800
O2H C2H 1.311(6)
N1H C2H 1.343(6)
N1H C6H 1.350(6)
C2H C3H 1.429(7)
C3H C4H 1.397(7)
C3H C8H 1.487(7)
C4H C5H 1.387(7)
C4H C7H 1.504(7)
C5H C6H 1.384(7)
C5H H5H 0.9500
C6H C11H 1.487(7)
C7H H7H1 0.9800
C7H H7H2 0.9800
C7H H7H3 0.9800
C11H C12H 1.392(7)
C11H C16H 1.396(7)
C12H C13H 1.393(8)
C12H H12H 0.9500
C13H C14H 1.370(9)
C13H H13H 0.9500
C14H C15H 1.381(9)
C14H H14H 0.9500
C15H C16H 1.367(8)
C15H H15H 0.9500
C16H H16H 0.9500
C8H N2H 1.284(6)
C8H N3H 1.349(6)
N2H O1H 1.411(5)
O1H H1H 0.8400
N3H H3H1 0.8800
N3H H3H2 0.8800
O2I C2I 1.251(5)
N1I C6I 1.354(6)
N1I C2I 1.368(6)
N1I H1I 0.8800
C2I C3I 1.441(7)
C3I C4I 1.393(7)
C3I C8I 1.483(7)
C4I C5I 1.411(8)
C4I C7I 1.513(7)
C5I C6I 1.357(7)
C5I H5I 0.9500
C6I C11I 1.487(8)
C7I H7I1 0.9800
C7I H7I2 0.9800
C7I H7I3 0.9800
C11I C16I 1.357(8)
C11I C12I 1.364(8)
C12I C13I 1.406(9)
C12I H12I 0.9500
C13I C14I 1.352(10)
C13I H13I 0.9500
C14I C15I 1.364(10)
C14I H14I 0.9500
C15I C16I 1.403(9)
C15I H15I 0.9500
C16I H16I 0.9500
C8I N2I 1.290(6)
C8I N3I 1.347(6)
N2I O1I 1.409(5)
N3I H3I1 0.8800
N3I H3I2 0.8800
O2J C2J 1.334(5)
N1J C2J 1.335(6)
N1J C6J 1.356(6)
C2J C3J 1.418(7)
C3J C4J 1.390(7)
C3J C8J 1.486(7)
C4J C5J 1.375(8)
C4J C7J 1.510(8)
C5J C6J 1.387(8)
C5J H5J 0.9500
C6J C11J 1.465(7)
C7J H7J1 0.9800
C7J H7J2 0.9800
C7J H7J3 0.9800
C11J C16J 1.383(8)
C11J C12J 1.420(7)
C12J C13J 1.369(8)
C12J H12J 0.9500
C13J C14J 1.357(9)
C13J H13J 0.9500
C14J C15J 1.412(8)
C14J H14J 0.9500
C15J C16J 1.385(8)
C15J H15J 0.9500
C16J H16J 0.9500
C8J N2J 1.300(6)
C8J N3J 1.346(7)
N2J O1J 1.419(5)
O1J H1J 0.8400
N3J H3J1 0.8800
N3J H3J2 0.8800
O2K C2K 1.233(5)
N1K C6K 1.359(6)
N1K C2K 1.378(6)
N1K H1K 0.8800
C2K C3K 1.461(6)
C3K C4K 1.388(6)
C3K C8K 1.473(6)
C4K C5K 1.429(7)
C4K C7K 1.500(7)
C5K C6K 1.348(7)
C5K H5K 0.9500
C6K C11K 1.480(7)
C7K H7K1 0.9800
C7K H7K2 0.9800
C7K H7K3 0.9800
C11K C12K 1.380(8)
C11K C16K 1.387(8)
C12K C13K 1.387(7)
C12K H12K 0.9500
C13K C14K 1.378(9)
C13K H13K 0.9500
C14K C15K 1.358(9)
C14K H14K 0.9500
C15K C16K 1.389(7)
C15K H15K 0.9500
C16K H16K 0.9500
C8K N2K 1.283(5)
C8K N3K 1.371(6)
N2K O1K 1.400(4)
N3K H3K1 0.8800
N3K H3K2 0.8800
O2L C2L 1.317(5)
N1L C2L 1.352(6)
N1L C6L 1.370(6)
C2L C3L 1.408(7)
C3L C4L 1.386(7)
C3L C8L 1.491(6)
C4L C5L 1.387(7)
C4L C7L 1.510(7)
C5L C6L 1.376(7)
C5L H5L 0.9500
C6L C11L 1.501(7)
C7L H7L1 0.9800
C7L H7L2 0.9800
C7L H7L3 0.9800
C11L C12L 1.365(8)
C11L C16L 1.373(8)
C12L C13L 1.372(9)
C12L H12L 0.9500
C13L C14L 1.342(10)
C13L H13L 0.9500
C14L C15L 1.369(10)
C14L H14L 0.9500
C15L C16L 1.398(8)
C15L H15L 0.9500
C16L H16L 0.9500
C8L N2L 1.307(6)
C8L N3L 1.339(6)
N2L O1L 1.430(5)
O1L H1L 0.8400
N3L H3L1 0.8800
N3L H3L2 0.8800
O1M C1M 1.405(7)
O1M H1M 0.8400
C1M H1M1 0.9800
C1M H1M2 0.9800
C1M H1M3 0.9800
O2M C2M 1.414(7)
O2M H2M 0.8400
C2M H2M1 0.9800
C2M H2M2 0.9800
C2M H2M3 0.9800
O3M C3M 1.413(7)
O3M H3M 0.8400
C3M H3M1 0.9800
C3M H3M2 0.9800
C3M H3M3 0.9800
O4M C4M 1.346(8)
O4M H4M 0.8400
C4M H4M1 0.9800
C4M H4M2 0.9800
C4M H4M3 0.9800
O5M C5M 1.414(9)
O5M H5M 0.8400
C5M H5M1 0.9800
C5M H5M2 0.9800
C5M H5M3 0.9800
O6M C6M 1.384(7)
O6M H6M 0.8400
C6M H6M1 0.9800
C6M H6M2 0.9800
C6M H6M3 0.9800
O7M C7M 1.408(7)
O7M H7M 0.8400
C7M H7M1 0.9800
C7M H7M2 0.9800
C7M H7M3 0.9800
O8M C8M 1.385(9)
O8M H8M 0.8400
C8M H8M1 0.9800
C8M H8M2 0.9800
C8M H8M3 0.9800
O9M C9M 1.370(8)
O9M H9M 0.8400
C9M H9M1 0.9800
C9M H9M2 0.9800
C9M H9M3 0.9800
O10M C10M 1.386(7)
O10M H10M 0.8400
C10M H10A 0.9800
C10M H10B 0.9800
C10M H10C 0.9800
O11M C11M 1.350(7)
O11M H11M 0.8400
C11M H11A 0.9800
C11M H11B 0.9800
C11M H11C 0.9800
O12M C12M 1.394(7)
O12M H12M 0.8400
C12M H12N 0.9800
C12M H12O 0.9800
C12M H12P 0.9800
O13M C13M 1.357(6)
O13M H13M 0.8400
C13M H13N 0.9800
C13M H13O 0.9800
C13M H13P 0.9800
O14M C14M 1.345(8)
O14M H14M 0.8400
C14M H14N 0.9800
C14M H14O 0.9800
C14M H14P 0.9800
O15M C15M 1.397(9)
O15M H15M 0.8400
C15M H15N 0.9800
C15M H15O 0.9800
C15M H15P 0.9800
O16M C16M 1.411(10)
O16M H16M 0.8400
C16M H16P 0.9800
C16M H16Q 0.9800
C16M H16R 0.9799
O18M C18M 1.465(7)
O18M H18M 0.8400
C18M H18A 0.9800
C18M H18B 0.9800
C18M H18C 0.9800
O19M C19M 1.409(9)
O19M H19M 0.8401
C19M H19A 0.9800
C19M H19B 0.9800
C19M H19C 0.9802
O20M C20M 1.446(10)
O20M H20M 0.8400
O20M H20C 0.9043
C20M H20A 0.9800
C20M H20B 0.9800
C20M H20C 0.9800
O21M C21M 1.440(10)
O21M H21M 0.8400
C21M H21A 0.9801
C21M H21B 0.9800
C21M H21C 0.9800
O1O C1O 1.439(10)
O1O C3O 1.448(10)
C1O C2O 1.476(9)
C1O H1O1 0.9000
C1O H1O2 0.9000
C2O H2O1 0.9800
C2O H2O2 0.9800
C2O H2O3 0.9800
C3O C4O 1.543(10)
C3O H3O1 0.9900
C3O H3O2 0.9900
C4O H4O1 0.9800
C4O H4O2 0.9800
C4O H4O3 0.9800
O1P C3P 1.416(10)
O1P C1P 1.430(10)
C1P C2P 1.545(10)
C1P H1P1 0.9900
C1P H1P2 0.9900
C2P H2P1 0.9800
C2P H2P2 0.9800
C2P H2P3 0.9800
C3P C4P 1.524(10)
C3P H3P1 0.9900
C3P H3P2 0.9900
C4P H4P1 0.9800
C4P H4P2 0.9800
C4P H4P3 0.9800
O1W H1W1 0.7899
O1W H2W1 0.7585
O2W H1W2 0.7771
O2W H2W2 0.8645

loop_
_geom_hbond_atom_site_label_D
_geom_hbond_atom_site_label_H
_geom_hbond_atom_site_label_A
_geom_hbond_distance_DH
_geom_hbond_distance_HA
_geom_hbond_distance_DA
_geom_hbond_angle_DHA
_geom_hbond_site_symmetry_A
N1A H1A O2M 0.88 2.29 3.125(6) 159.1 2_645
N3A H3A2 O10M 0.88 2.33 3.030(7) 136.1 .
O1B H1B N1D 0.84 1.92 2.708(6) 156.1 .
N3B H3B2 Cl1 0.88 2.44 3.280(5) 160.4 2_645
N1C H1C O4M 0.88 2.23 3.072(6) 160.6 2_545
N3C H3C2 O9M 0.88 2.45 3.094(7) 130.4 .
O1D H1D N1F 0.84 1.91 2.686(6) 152.3 .
N3D H3D1 O9M 0.88 2.55 3.378(7) 156.0 .
N1E H1E O15M 0.88 2.01 2.823(14) 153.1 .
N1E H1E O16M 0.88 1.98 2.813(16) 157.6 .
N3E H3E2 O11M 0.88 2.41 3.085(7) 133.7 3_666
O1F H1F N1H 0.84 1.94 2.724(5) 154.6 .
N3F H3F1 O11M 0.88 2.46 3.206(7) 143.5 3_666
N3F H3F2 O19M 0.88 2.11 2.899(12) 148.1 .
N3F H3F2 O2W 0.88 2.48 3.328(10) 163.2 .
N1G H1G O3M 0.88 2.15 3.001(6) 163.7 .
N3G H3G2 O6M 0.88 2.50 3.141(6) 130.2 .
O1H H1H N1J 0.84 1.87 2.650(5) 154.8 .
N3H H3H1 O6M 0.88 2.37 3.117(7) 143.2 .
N3H H3H2 O13M 0.88 2.14 2.965(9) 156.8 .
N1I H1I O7M 0.88 1.96 2.830(6) 169.1 .
N3I H3I2 O1O 0.88 2.43 3.096(13) 132.9 .
O1J H1J N1L 0.84 1.98 2.731(6) 148.0 .
N3J H3J1 O20M 0.88 2.28 2.91(2) 128.5 .
N3J H3J2 O21M 0.88 2.44 3.32(2) 177.4 .
N3J H3J2 O1P 0.88 2.47 3.30(3) 156.0 .
N1K H1K O1M 0.88 2.00 2.872(6) 170.2 .
O1L H1L N1B 0.84 1.95 2.747(5) 158.8 .
N3L H3L1 O8M 0.88 2.21 3.018(6) 152.2 .
N3L H3L2 O5M 0.88 2.24 3.102(6) 165.4 .
O1M H1M Cl2 0.84 2.39 3.187(4) 158.5 2_645
C1M H1M3 O2K 0.98 2.44 3.152(7) 129.0 .
O2M H2M Cl1 0.84 2.22 3.059(5) 172.2 .
O3M H3M O4M 0.84 2.18 2.920(7) 146.7 .
C3M H3M3 O2G 0.98 2.57 3.177(7) 120.1 .
O4M H4M O18M 0.84 2.08 2.806(8) 145.1 .
O5M H5M Cl2 0.84 2.46 3.224(5) 152.3 2_645
O6M H6M Cl3 0.84 2.32 3.131(5) 161.3 3_665
O7M H7M O2M 0.84 2.00 2.787(6) 155.2 .
O8M H8M Cl3 0.84 2.39 3.098(6) 142.8 .
O9M H9M N3C 0.84 2.48 3.094(7) 130.9 .
O9M H9M O1D 0.84 2.46 3.154(6) 140.4 .
O10M H10M O12M 0.84 1.92 2.729(9) 162.2 .
C10M H10B O1B 0.98 2.43 3.231(9) 138.2 .
O12M H12M Cl1 0.84 2.29 3.125(6) 177.2 2_645
O13M H13M Cl3 0.84 2.28 3.101(7) 167.4 3_665
O14M H14M Cl2 0.84 2.25 3.059(7) 162.4 2_545
O18M H18M Cl2 0.84 2.34 3.128(7) 156.2 .
C3O H3O2 O1J 0.99 2.20 3.16(3) 161.2 .

loop_
_geom_torsion_atom_site_label_1
_geom_torsion_atom_site_label_2
_geom_torsion_atom_site_label_3
_geom_torsion_atom_site_label_4
_geom_torsion
Co1 O2A C2A N1A -146.6(3)
Co1 O2A C2A C3A 34.6(6)
C6A N1A C2A O2A 175.1(5)
C6A N1A C2A C3A -6.0(7)
O2A C2A C3A C4A -173.8(5)
N1A C2A C3A C4A 7.4(7)
O2A C2A C3A C8A 8.6(7)
N1A C2A C3A C8A -170.2(4)
C2A C3A C4A C5A -3.7(8)
C8A C3A C4A C5A 173.7(5)
C2A C3A C4A C7A 175.5(5)
C8A C3A C4A C7A -7.1(8)
C3A C4A C5A C6A -2.0(9)
C7A C4A C5A C6A 178.7(5)
C4A C5A C6A N1A 3.7(8)
C4A C5A C6A C11A -176.3(5)
C2A N1A C6A C5A 0.5(8)
C2A N1A C6A C11A -179.4(5)
C5A C6A C11A C12A -32.5(8)
N1A C6A C11A C12A 147.4(5)
C5A C6A C11A C16A 143.7(6)
N1A C6A C11A C16A -36.3(7)
C16A C11A C12A C13A 1.8(9)
C6A C11A C12A C13A 178.1(5)
C11A C12A C13A C14A -1.3(9)
C12A C13A C14A C15A 0.2(9)
C13A C14A C15A C16A 0.3(9)
C12A C11A C16A C15A -1.3(8)
C6A C11A C16A C15A -177.5(5)
C14A C15A C16A C11A 0.2(8)
C4A C3A C8A N2A 144.7(5)
C2A C3A C8A N2A -37.9(7)
C4A C3A C8A N3A -35.5(7)
C2A C3A C8A N3A 142.0(5)
N3A C8A N2A O1A -3.7(6)
C3A C8A N2A O1A 176.1(4)
N3A C8A N2A Co1 -160.7(4)
C3A C8A N2A Co1 19.1(7)
C8A N2A O1A Cr 134.1(3)
Co1 N2A O1A Cr -65.1(3)
C8A N2A O1A Co2 -101.9(4)
Co1 N2A O1A Co2 59.0(3)
Co1 O2B C2B N1B -81.0(5)
Co2 O2B C2B N1B 129.8(3)
Co1 O2B C2B C3B 100.0(4)
Co2 O2B C2B C3B -49.2(5)
C6B N1B C2B O2B -174.4(4)
C6B N1B C2B C3B 4.6(7)
O2B C2B C3B C4B 173.7(4)
N1B C2B C3B C4B -5.2(7)
O2B C2B C3B C8B -3.4(7)
N1B C2B C3B C8B 177.7(4)
C2B C3B C4B C5B 2.0(7)
C8B C3B C4B C5B 179.1(5)
C2B C3B C4B C7B -175.2(5)
C8B C3B C4B C7B 1.9(8)
C3B C4B C5B C6B 1.6(8)
C7B C4B C5B C6B 179.0(5)
C2B N1B C6B C5B -0.8(7)
C2B N1B C6B C11B 176.5(4)
C4B C5B C6B N1B -2.3(8)
C4B C5B C6B C11B -179.4(5)
N1B C6B C11B C12B -6.6(8)
C5B C6B C11B C12B 170.6(6)
N1B C6B C11B C16B 175.5(5)
C5B C6B C11B C16B -7.3(9)
C16B C11B C12B C13B -1.5(9)
C6B C11B C12B C13B -179.4(6)
C11B C12B C13B C14B 2.6(10)
C12B C13B C14B C15B -1.7(12)
C13B C14B C15B C16B -0.1(14)
C12B C11B C16B C15B -0.4(10)
C6B C11B C16B C15B 177.6(6)
C14B C15B C16B C11B 1.2(13)
C4B C3B C8B N2B -126.6(5)
C2B C3B C8B N2B 50.4(6)
C4B C3B C8B N3B 50.9(7)
C2B C3B C8B N3B -132.1(5)
N3B C8B N2B O1B -3.8(6)
C3B C8B N2B O1B 173.6(4)
N3B C8B N2B Co2 149.8(4)
C3B C8B N2B Co2 -32.8(6)
Co2 O2C C2C N1C 144.0(3)
Co2 O2C C2C C3C -35.0(6)
C6C N1C C2C O2C -174.7(4)
C6C N1C C2C C3C 4.4(7)
O2C C2C C3C C4C 173.4(5)
N1C C2C C3C C4C -5.6(7)
O2C C2C C3C C8C -10.0(7)
N1C C2C C3C C8C 171.0(4)
C2C C3C C4C C5C 2.9(7)
C8C C3C C4C C5C -173.5(5)
C2C C3C C4C C7C -176.3(5)
C8C C3C C4C C7C 7.4(8)
C3C C4C C5C C6C 1.3(8)
C7C C4C C5C C6C -179.4(5)
C4C C5C C6C N1C -2.7(8)
C4C C5C C6C C11C 176.5(5)
C2C N1C C6C C5C -0.3(8)
C2C N1C C6C C11C -179.6(5)
C5C C6C C11C C12C -147.8(6)
N1C C6C C11C C12C 31.4(8)
C5C C6C C11C C16C 30.6(9)
N1C C6C C11C C16C -150.1(5)
C16C C11C C12C C13C 0.3(10)
C6C C11C C12C C13C 178.7(6)
C11C C12C C13C C14C 0.1(11)
C12C C13C C14C C15C 0.4(12)
C13C C14C C15C C16C -1.4(12)
C12C C11C C16C C15C -1.2(10)
C6C C11C C16C C15C -179.7(6)
C14C C15C C16C C11C 1.7(11)
C4C C3C C8C N2C -146.0(5)
C2C C3C C8C N2C 37.6(6)
C4C C3C C8C N3C 35.1(7)
C2C C3C C8C N3C -141.3(4)
N3C C8C N2C O1C 2.7(6)
C3C C8C N2C O1C -176.1(3)
N3C C8C N2C Co2 163.1(3)
C3C C8C N2C Co2 -15.7(6)
C8C N2C O1C Cr -133.8(3)
Co2 N2C O1C Cr 62.2(3)
C8C N2C O1C Co3 104.5(3)
Co2 N2C O1C Co3 -59.5(3)
Co3 O2D C2D N1D -135.5(4)
Co2 O2D C2D N1D 77.4(5)
Co3 O2D C2D C3D 43.2(6)
Co2 O2D C2D C3D -103.9(5)
C6D N1D C2D O2D 174.0(4)
C6D N1D C2D C3D -4.8(8)
O2D C2D C3D C4D -169.7(5)
N1D C2D C3D C4D 9.0(8)
O2D C2D C3D C8D 8.2(8)
N1D C2D C3D C8D -173.2(5)
C2D C3D C4D C5D -5.8(8)
C8D C3D C4D C5D 176.4(5)
C2D C3D C4D C7D 172.5(5)
C8D C3D C4D C7D -5.3(9)
C3D C4D C5D C6D -1.0(9)
C7D C4D C5D C6D -179.4(6)
C2D N1D C6D C5D -2.3(8)
C2D N1D C6D C11D 177.7(5)
C4D C5D C6D N1D 5.3(9)
C4D C5D C6D C11D -174.6(6)
N1D C6D C11D C16D 29.7(9)
C5D C6D C11D C16D -150.4(7)
N1D C6D C11D C12D -153.7(6)
C5D C6D C11D C12D 26.3(9)
C16D C11D C12D C13D -1.1(11)
C6D C11D C12D C13D -177.8(6)
C11D C12D C13D C14D 0.1(13)
C12D C13D C14D C15D 0.5(14)
C13D C14D C15D C16D 0.0(14)
C12D C11D C16D C15D 1.5(11)
C6D C11D C16D C15D 178.3(6)
C14D C15D C16D C11D -1.0(13)
C4D C3D C8D N2D 128.0(6)
C2D C3D C8D N2D -49.7(7)
C4D C3D C8D N3D -50.4(8)
C2D C3D C8D N3D 131.8(6)
N3D C8D N2D O1D 2.6(7)
C3D C8D N2D O1D -175.8(4)
N3D C8D N2D Co3 -151.7(4)
C3D C8D N2D Co3 29.9(6)
Co3 O2E C2E N1E -144.2(3)
Co3 O2E C2E C3E 35.7(7)
C6E N1E C2E O2E 174.7(5)
C6E N1E C2E C3E -5.2(7)
O2E C2E C3E C4E -172.6(5)
N1E C2E C3E C4E 7.3(7)
O2E C2E C3E C8E 10.2(8)
N1E C2E C3E C8E -169.9(4)
C2E C3E C4E C5E -4.3(8)
C8E C3E C4E C5E 172.7(5)
C2E C3E C4E C7E 176.6(5)
C8E C3E C4E C7E -6.4(8)
C3E C4E C5E C6E -1.4(9)
C7E C4E C5E C6E 177.7(6)
C4E C5E C6E N1E 3.8(9)
C4E C5E C6E C11E -174.3(6)
C2E N1E C6E C5E -0.3(9)
C2E N1E C6E C11E 178.0(5)
C5E C6E C11E C16E 143.6(7)
N1E C6E C11E C16E -34.6(9)
C5E C6E C11E C12E -36.3(10)
N1E C6E C11E C12E 145.5(6)
C16E C11E C12E C13E -2.8(11)
C6E C11E C12E C13E 177.1(7)
C11E C12E C13E C14E 1.5(12)
C12E C13E C14E C15E 1.9(14)
C13E C14E C15E C16E -3.9(14)
C12E C11E C16E C15E 0.8(11)
C6E C11E C16E C15E -179.1(7)
C14E C15E C16E C11E 2.6(13)
C4E C3E C8E N2E 143.9(5)
C2E C3E C8E N2E -39.1(6)
C4E C3E C8E N3E -36.5(7)
C2E C3E C8E N3E 140.5(5)
N3E C8E N2E O1E -2.9(6)
C3E C8E N2E O1E 176.6(4)
N3E C8E N2E Co3 -162.3(4)
C3E C8E N2E Co3 17.2(7)
C8E N2E O1E Cr 133.5(3)
Co3 N2E O1E Cr -63.4(3)
C8E N2E O1E Co4 -105.1(4)
Co3 N2E O1E Co4 57.9(3)
Co4 O2F C2F N1F 136.7(4)
Co3 O2F C2F N1F -76.6(5)
Co4 O2F C2F C3F -43.7(5)
Co3 O2F C2F C3F 103.0(5)
C6F N1F C2F O2F -176.4(4)
C6F N1F C2F C3F 4.0(7)
O2F C2F C3F C4F 173.1(5)
N1F C2F C3F C4F -7.4(7)
O2F C2F C3F C8F -5.6(7)
N1F C2F C3F C8F 174.0(4)
C2F C3F C4F C5F 5.0(8)
C8F C3F C4F C5F -176.4(5)
C2F C3F C4F C7F -174.2(5)
C8F C3F C4F C7F 4.4(8)
C3F C4F C5F C6F 0.2(8)
C7F C4F C5F C6F 179.5(5)
C2F N1F C6F C5F 1.5(8)
C2F N1F C6F C11F -179.2(4)
C4F C5F C6F N1F -3.7(8)
C4F C5F C6F C11F 177.1(5)
N1F C6F C11F C12F -139.1(5)
C5F C6F C11F C12F 40.1(8)
N1F C6F C11F C16F 42.7(7)
C5F C6F C11F C16F -138.1(6)
C16F C11F C12F C13F -2.6(9)
C6F C11F C12F C13F 179.1(5)
C11F C12F C13F C14F 1.4(9)
C12F C13F C14F C15F 0.5(10)
C13F C14F C15F C16F -1.0(10)
C12F C11F C16F C15F 2.1(9)
C6F C11F C16F C15F -179.6(5)
C14F C15F C16F C11F -0.3(9)
C4F C3F C8F N2F -127.5(5)
C2F C3F C8F N2F 51.1(7)
C4F C3F C8F N3F 50.2(7)
C2F C3F C8F N3F -131.2(5)
N3F C8F N2F O1F -2.9(7)
C3F C8F N2F O1F 174.6(4)
N3F C8F N2F Co4 145.5(4)
C3F C8F N2F Co4 -36.9(6)
Co4 O2G C2G N1G 143.3(3)
Co4 O2G C2G C3G -37.0(6)
C6G N1G C2G O2G -176.8(5)
C6G N1G C2G C3G 3.4(7)
O2G C2G C3G C4G 175.8(5)
N1G C2G C3G C4G -4.5(7)
O2G C2G C3G C8G -8.4(7)
N1G C2G C3G C8G 171.4(4)
C2G C3G C4G C5G 2.2(7)
C8G C3G C4G C5G -173.4(5)
C2G C3G C4G C7G -177.8(5)
C8G C3G C4G C7G 6.6(8)
C3G C4G C5G C6G 1.4(8)
C7G C4G C5G C6G -178.6(5)
C4G C5G C6G N1G -2.7(8)
C4G C5G C6G C11G 174.9(5)
C2G N1G C6G C5G 0.1(8)
C2G N1G C6G C11G -177.6(5)
C5G C6G C11G C12G 27.6(8)
N1G C6G C11G C12G -154.8(5)
C5G C6G C11G C16G -148.3(6)
N1G C6G C11G C16G 29.2(8)
C16G C11G C12G C13G -0.3(9)
C6G C11G C12G C13G -176.3(6)
C11G C12G C13G C14G 0.7(10)
C12G C13G C14G C15G -0.5(11)
C13G C14G C15G C16G 0.0(11)
C14G C15G C16G C11G 0.4(10)
C12G C11G C16G C15G -0.3(9)
C6G C11G C16G C15G 175.7(5)
C4G C3G C8G N2G -147.2(5)
C2G C3G C8G N2G 37.2(6)
C4G C3G C8G N3G 32.8(7)
C2G C3G C8G N3G -142.8(5)
N3G C8G N2G O1G 3.3(6)
C3G C8G N2G O1G -176.7(4)
N3G C8G N2G Co4 164.0(4)
C3G C8G N2G Co4 -15.9(7)
C8G N2G O1G Co5 104.6(4)
Co4 N2G O1G Co5 -59.6(3)
C8G N2G O1G Cr -131.4(3)
Co4 N2G O1G Cr 64.4(3)
Co5 O2H C2H N1H -136.1(3)
Co4 O2H C2H N1H 75.9(5)
Co5 O2H C2H C3H 43.5(6)
Co4 O2H C2H C3H -104.5(4)
C6H N1H C2H O2H 177.3(4)
C6H N1H C2H C3H -2.3(7)
O2H C2H C3H C4H -172.7(5)
N1H C2H C3H C4H 6.9(7)
O2H C2H C3H C8H 3.7(7)
N1H C2H C3H C8H -176.7(4)
C2H C3H C4H C5H -6.1(7)
C8H C3H C4H C5H 177.6(5)
C2H C3H C4H C7H 172.7(5)
C8H C3H C4H C7H -3.6(8)
C3H C4H C5H C6H 1.3(8)
C7H C4H C5H C6H -177.6(5)
C2H N1H C6H C5H -2.9(7)
C2H N1H C6H C11H 177.5(4)
C4H C5H C6H N1H 3.4(8)
C4H C5H C6H C11H -177.0(5)
N1H C6H C11H C12H 25.0(7)
C5H C6H C11H C12H -154.7(5)
N1H C6H C11H C16H -156.0(5)
C5H C6H C11H C16H 24.3(8)
C16H C11H C12H C13H 1.2(9)
C6H C11H C12H C13H -179.8(5)
C11H C12H C13H C14H 0.3(10)
C12H C13H C14H C15H -1.0(12)
C13H C14H C15H C16H 0.1(12)
C14H C15H C16H C11H 1.5(11)
C12H C11H C16H C15H -2.1(9)
C6H C11H C16H C15H 178.9(6)
C4H C3H C8H N2H 133.3(5)
C2H C3H C8H N2H -43.0(7)
C4H C3H C8H N3H -44.3(7)
C2H C3H C8H N3H 139.4(5)
N3H C8H N2H O1H 2.8(7)
C3H C8H N2H O1H -174.7(4)
N3H C8H N2H Co5 -155.4(4)
C3H C8H N2H Co5 27.1(6)
Co5 O2I C2I N1I -147.9(3)
Co5 O2I C2I C3I 31.3(7)
C6I N1I C2I O2I 172.9(5)
C6I N1I C2I C3I -6.3(7)
O2I C2I C3I C4I -169.2(5)
N1I C2I C3I C4I 10.0(7)
O2I C2I C3I C8I 13.8(7)
N1I C2I C3I C8I -167.0(4)
C2I C3I C4I C5I -7.3(8)
C8I C3I C4I C5I 169.5(5)
C2I C3I C4I C7I 172.3(5)
C8I C3I C4I C7I -10.9(9)
C3I C4I C5I C6I 0.6(9)
C7I C4I C5I C6I -179.0(6)
C2I N1I C6I C5I -0.4(8)
C2I N1I C6I C11I 177.0(5)
C4I C5I C6I N1I 3.4(9)
C4I C5I C6I C11I -173.8(5)
N1I C6I C11I C16I 132.3(6)
C5I C6I C11I C16I -50.5(9)
N1I C6I C11I C12I -49.0(8)
C5I C6I C11I C12I 128.3(7)
C16I C11I C12I C13I 1.6(10)
C6I C11I C12I C13I -177.1(6)
C11I C12I C13I C14I -0.7(11)
C12I C13I C14I C15I -1.5(12)
C13I C14I C15I C16I 2.7(12)
C12I C11I C16I C15I -0.4(10)
C6I C11I C16I C15I 178.3(6)
C14I C15I C16I C11I -1.7(11)
C4I C3I C8I N2I 149.4(5)
C2I C3I C8I N2I -33.8(7)
C4I C3I C8I N3I -31.8(7)
C2I C3I C8I N3I 145.0(5)
N3I C8I N2I O1I -5.0(6)
C3I C8I N2I O1I 173.8(4)
N3I C8I N2I Co5 -173.1(3)
C3I C8I N2I Co5 5.7(7)
C8I N2I O1I Cr 128.0(3)
Co5 N2I O1I Cr -61.9(3)
C8I N2I O1I Co6 -109.7(4)
Co5 N2I O1I Co6 60.4(3)
Co5 O2J C2J N1J -79.3(5)
Co6 O2J C2J N1J 133.1(4)
Co5 O2J C2J C3J 103.0(5)
Co6 O2J C2J C3J -44.6(6)
C6J N1J C2J O2J -177.0(4)
C6J N1J C2J C3J 0.7(8)
O2J C2J C3J C4J 171.3(5)
N1J C2J C3J C4J -6.3(8)
O2J C2J C3J C8J -8.4(8)
N1J C2J C3J C8J 174.0(5)
C2J C3J C4J C5J 5.4(8)
C8J C3J C4J C5J -174.9(5)
C2J C3J C4J C7J -171.0(6)
C8J C3J C4J C7J 8.7(9)
C3J C4J C5J C6J 0.6(9)
C7J C4J C5J C6J 177.2(6)
C2J N1J C6J C5J 5.6(8)
C2J N1J C6J C11J -175.9(5)
C4J C5J C6J N1J -6.3(9)
C4J C5J C6J C11J 175.2(5)
N1J C6J C11J C16J -29.1(8)
C5J C6J C11J C16J 149.5(6)
N1J C6J C11J C12J 149.9(5)
C5J C6J C11J C12J -31.6(8)
C16J C11J C12J C13J -2.3(9)
C6J C11J C12J C13J 178.7(5)
C11J C12J C13J C14J 0.0(10)
C12J C13J C14J C15J 2.0(11)
C13J C14J C15J C16J -1.7(10)
C12J C11J C16J C15J 2.7(9)
C6J C11J C16J C15J -178.3(5)
C14J C15J C16J C11J -0.8(9)
C4J C3J C8J N2J -128.4(6)
C2J C3J C8J N2J 51.3(7)
C4J C3J C8J N3J 50.5(8)
C2J C3J C8J N3J -129.8(6)
N3J C8J N2J O1J -2.8(7)
C3J C8J N2J O1J 176.0(4)
N3J C8J N2J Co6 150.8(4)
C3J C8J N2J Co6 -30.3(6)
Co6 O2K C2K N1K 148.1(3)
Co6 O2K C2K C3K -30.7(7)
C6K N1K C2K O2K -173.2(5)
C6K N1K C2K C3K 5.7(7)
O2K C2K C3K C4K 170.7(5)
N1K C2K C3K C4K -8.1(7)
O2K C2K C3K C8K -11.3(7)
N1K C2K C3K C8K 169.9(4)
C2K C3K C4K C5K 4.3(7)
C8K C3K C4K C5K -173.6(5)
C2K C3K C4K C7K -175.6(5)
C8K C3K C4K C7K 6.5(8)
C3K C4K C5K C6K 2.5(8)
C7K C4K C5K C6K -177.6(5)
C4K C5K C6K N1K -5.2(8)
C4K C5K C6K C11K 173.9(5)
C2K N1K C6K C5K 0.9(8)
C2K N1K C6K C11K -178.3(5)
C5K C6K C11K C12K 34.8(9)
N1K C6K C11K C12K -146.1(5)
C5K C6K C11K C16K -142.5(6)
N1K C6K C11K C16K 36.6(8)
C16K C11K C12K C13K 1.0(9)
C6K C11K C12K C13K -176.3(6)
C11K C12K C13K C14K -1.7(10)
C12K C13K C14K C15K 1.8(11)
C13K C14K C15K C16K -1.2(11)
C12K C11K C16K C15K -0.4(9)
C6K C11K C16K C15K 176.9(6)
C14K C15K C16K C11K 0.5(10)
C4K C3K C8K N2K -148.4(5)
C2K C3K C8K N2K 33.7(6)
C4K C3K C8K N3K 31.7(7)
C2K C3K C8K N3K -146.2(4)
N3K C8K N2K O1K 5.2(6)
C3K C8K N2K O1K -174.7(4)
N3K C8K N2K Co6 168.8(3)
C3K C8K N2K Co6 -11.1(7)
C8K N2K O1K Cr -131.7(3)
Co6 N2K O1K Cr 61.8(3)
C8K N2K O1K Co1 106.1(3)
Co6 N2K O1K Co1 -60.5(3)
Co6 O2L C2L N1L 79.1(5)
Co1 O2L C2L N1L -136.2(3)
Co6 O2L C2L C3L -101.2(5)
Co1 O2L C2L C3L 43.5(5)
C6L N1L C2L O2L 174.7(4)
C6L N1L C2L C3L -5.0(7)
O2L C2L C3L C4L -169.9(4)
N1L C2L C3L C4L 9.7(7)
O2L C2L C3L C8L 9.4(7)
N1L C2L C3L C8L -170.9(4)
C2L C3L C4L C5L -6.9(7)
C8L C3L C4L C5L 173.8(5)
C2L C3L C4L C7L 173.0(5)
C8L C3L C4L C7L -6.3(8)
C3L C4L C5L C6L -0.1(8)
C7L C4L C5L C6L 179.9(5)
C2L N1L C6L C5L -2.3(7)
C2L N1L C6L C11L 175.0(4)
C4L C5L C6L N1L 4.9(8)
C4L C5L C6L C11L -172.2(5)
N1L C6L C11L C12L 144.9(5)
C5L C6L C11L C12L -37.8(8)
N1L C6L C11L C16L -37.5(8)
C5L C6L C11L C16L 139.7(6)
C16L C11L C12L C13L 2.1(9)
C6L C11L C12L C13L 179.7(5)
C11L C12L C13L C14L -2.4(10)
C12L C13L C14L C15L 0.9(11)
C13L C14L C15L C16L 0.9(11)
C12L C11L C16L C15L -0.3(9)
C6L C11L C16L C15L -178.0(5)
C14L C15L C16L C11L -1.1(10)
C4L C3L C8L N2L 125.8(5)
C2L C3L C8L N2L -53.6(7)
C4L C3L C8L N3L -53.0(7)
C2L C3L C8L N3L 127.7(5)
N3L C8L N2L O1L 2.0(6)
C3L C8L N2L O1L -176.7(4)
N3L C8L N2L Co1 -147.3(4)
C3L C8L N2L Co1 34.0(6)
C3O O1O C1O C2O 88(2)
C1O O1O C3O C4O 10(7)
C3P O1P C1P C2P 164(3)
C1P O1P C3P C4P -91(4)
